data_1570645
loop_
_publ_author_name
'Hou, Jinle'
'Huang, Nahui'
'Acharya, Dinesh'
'Liu, Yuxin'
'Zhu, Jiaying'
'Teng, Jiaxin'
'Wang, Zhi'
'Qu, Konggang'
'Zhang, Xianxi'
'Sun, Di'

_publ_section_title
;
 All-catecholate-stabilized black titanium-oxo clusters for efficient
 photothermal conversion.
;
_journal_issue 7
_journal_name_full 'Chemical science'
_journal_page_first 2655
_journal_page_last 2664
_journal_paper_doi 10.1039/d3sc05617a
_journal_volume 15
_journal_year 2024
_chemical_formula_moiety 'C72 H79 O29 Ti8'
_chemical_formula_sum 'C72 H79 O29 Ti8'
_chemical_formula_weight 1791.55
_space_group_crystal_system triclinic
_space_group_IT_number 2
_space_group_name_Hall '-P 1'
_space_group_name_H-M_alt 'P -1'
_atom_sites_solution_hydrogens geom
_atom_sites_solution_primary direct
_audit_creation_date 2023-05-09
_audit_creation_method
;
Olex2 1.3
(compiled 2020.11.12 svn.r5f609507 for OlexSys, GUI svn.r6408)
;
_audit_update_record
;
2023-09-13 deposited with the CCDC.	2024-01-03 downloaded from the CCDC.
;
_cell_angle_alpha 87.685(2)
_cell_angle_beta 89.986(2)
_cell_angle_gamma 66.441(2)
_cell_formula_units_Z 2
_cell_length_a 13.7327(7)
_cell_length_b 14.2235(7)
_cell_length_c 23.4194(12)
_cell_measurement_reflns_used 9349
_cell_measurement_temperature 296.15
_cell_measurement_theta_max 27.55
_cell_measurement_theta_min 2.39
_cell_volume 4189.1(4)
_computing_molecular_graphics 'Olex2 1.3 (Dolomanov et al., 2009)'
_computing_publication_material 'Olex2 1.3 (Dolomanov et al., 2009)'
_computing_structure_refinement 'SHELXL 2018/3 (Sheldrick, 2015)'
_computing_structure_solution 'SHELXS  (Sheldrick, 2008)'
_diffrn_ambient_temperature 296.15
_diffrn_measured_fraction_theta_full 0.999
_diffrn_measured_fraction_theta_max 0.999
_diffrn_measurement_device_type 'Bruker APEX-II CCD'
_diffrn_measurement_method '\f and \w scans'
_diffrn_radiation_type MoK\a
_diffrn_radiation_wavelength 0.71073
_diffrn_reflns_av_R_equivalents 0.0562
_diffrn_reflns_av_unetI/netI 0.0230
_diffrn_reflns_Laue_measured_fraction_full 0.999
_diffrn_reflns_Laue_measured_fraction_max 0.999
_diffrn_reflns_limit_h_max 16
_diffrn_reflns_limit_h_min -16
_diffrn_reflns_limit_k_max 16
_diffrn_reflns_limit_k_min -16
_diffrn_reflns_limit_l_max 27
_diffrn_reflns_limit_l_min -27
_diffrn_reflns_number 180993
_diffrn_reflns_point_group_measured_fraction_full 0.999
_diffrn_reflns_point_group_measured_fraction_max 0.999
_diffrn_reflns_theta_full 25.027
_diffrn_reflns_theta_max 25.027
_diffrn_reflns_theta_min 2.288
_diffrn_standards_number 0
_exptl_absorpt_coefficient_mu 0.797
_exptl_absorpt_correction_T_max 0.7456
_exptl_absorpt_correction_T_min 0.6320
_exptl_absorpt_correction_type none
_exptl_crystal_colour 'metallic dark red'
_exptl_crystal_colour_lustre metallic
_exptl_crystal_colour_modifier dark
_exptl_crystal_colour_primary red
_exptl_crystal_density_diffrn 1.420
_exptl_crystal_description block
_exptl_crystal_F_000 1838
_exptl_crystal_size_max 0.25
_exptl_crystal_size_mid 0.15
_exptl_crystal_size_min 0.05
_refine_diff_density_max 1.206
_refine_diff_density_min -0.914
_refine_diff_density_rms 0.075
_refine_ls_extinction_method none
_refine_ls_goodness_of_fit_ref 1.046
_refine_ls_hydrogen_treatment constr
_refine_ls_matrix_type full
_refine_ls_number_parameters 1026
_refine_ls_number_reflns 14774
_refine_ls_number_restraints 158
_refine_ls_restrained_S_all 1.221
_refine_ls_R_factor_all 0.0502
_refine_ls_R_factor_gt 0.0414
_refine_ls_shift/su_max 0.004
_refine_ls_shift/su_mean 0.000
_refine_ls_structure_factor_coef Fsqd
_refine_ls_weighting_details 'w=1/[\s^2^(Fo^2^)+(0.0492P)^2^+8.6262P] where P=(Fo^2^+2Fc^2^)/3'
_refine_ls_weighting_scheme calc
_refine_ls_wR_factor_gt 0.1073
_refine_ls_wR_factor_ref 0.1147
_reflns_Friedel_coverage 0.000
_reflns_number_gt 12739
_reflns_number_total 14774
_reflns_threshold_expression 'I > 2\s(I)'
_cod_data_source_file d3sc05617a2.cif
_cod_data_source_block b171114f_1_0m
_cod_depositor_comments 'Adding full bibliography for 1570642--1570645.cif.'
_cod_database_code 1570645
_shelx_shelxl_version_number 2018/3
_shelx_space_group_comment
;
The symmetry employed for this shelxl refinement is uniquely defined
by the following loop, which should always be used as a source of
symmetry information in preference to the above space-group names.
They are only intended as comments.
;
_shelx_estimated_absorpt_t_max 0.961
_shelx_estimated_absorpt_t_min 0.826
_olex2_refinement_description
;
1. Fixed Uiso
 At 1.2 times of:
  All C(H) groups
 At 1.5 times of:
  All C(H,H,H) groups, All O(H) groups
2. Restrained distances
 C63A-C62A
 2.55 with sigma of 0.01
 C60-C58 = C59-C58 = C63-C61 = C62-C61 = C66-C64 = C65-C64 = C57-C55 = C56-C55
 = C68-C67 = C69-C67 = C72-C70 = C71-C70
 1.55 with sigma of 0.01
 C62A-C61 = C63A-C61
 1.55 with sigma of 0.01
3. Rigid bond restraints
 C61, O25
 with sigma for 1-2 distances of 0.01 and sigma for 1-3 distances of 0.02
4. Uiso/Uaniso restraints and constraints
O27 \\sim C55 \\sim C56 \\sim C57: within 2A with sigma of 0.002 and sigma for
terminal atoms of 0.004 within 2A
O24 \\sim C58 \\sim C59 \\sim C60: within 2A with sigma of 0.002 and sigma for
terminal atoms of 0.004 within 2A
O26 \\sim C64 \\sim C65 \\sim C66: within 2A with sigma of 0.002 and sigma for
terminal atoms of 0.004 within 2A
C61 \\sim C62 \\sim C63 \\sim C62A \\sim C63A \\sim C76 \\sim O25: within 2A
with sigma of 0.002 and sigma for terminal atoms of 0.004 within 2A
Uanis(C64) \\sim Ueq, Uanis(C63) \\sim Ueq, Uanis(C65) \\sim Ueq: with sigma of
0.01 and sigma for terminal atoms of 0.02
5. Others
 Sof(C62A)=Sof(H62D)=Sof(H62E)=Sof(H62F)=Sof(C63A)=Sof(H63D)=Sof(H63E)=
 Sof(H63F)=Sof(C76)=Sof(H76)=1-FVAR(1)
 Sof(C61)=Sof(H61)=Sof(C62)=Sof(H62A)=Sof(H62B)=Sof(H62C)=Sof(C63)=Sof(H63A)=
 Sof(H63B)=Sof(H63C)=FVAR(1)
6.a Ternary CH refined with riding coordinates:
 C55(H55), C58(H58), C61(H61), C67(H67), C70(H70), C76(H76)
6.b Aromatic/amide H refined with riding coordinates:
 C3(H3), C4(H4), C5(H5), C6(H6), C9(H9), C10(H10), C11(H11), C12(H12),
 C15(H15), C16(H16), C17(H17), C18(H18), C20(H20), C21(H21), C22(H22), C23(H23),
  C27(H27), C28(H28A), C29(H29), C30(H30), C33(H33), C34(H34), C35(H35),
 C36(H36), C39(H39), C40(H40), C41(H41), C42(H42), C45(H45), C46(H46), C47(H47),
  C48(H48), C51(H51), C52(H52), C53(H53), C54(H54)
6.c Idealised Me refined as rotating group:
 C56(H56A,H56B,H56C), C57(H57A,H57B,H57C), C59(H59A,H59B,H59C), C60(H60A,H60B,
 H60C), C62(H62A,H62B,H62C), C63(H63A,H63B,H63C), C65(H65A,H65B,H65C), C66(H66A,
 H66B,H66C), C68(H68A,H68B,H68C), C69(H69A,H69B,H69C), C71(H71A,H71B,H71C),
 C72(H72A,H72B,H72C), C62A(H62D,H62E,H62F), C63A(H63D,H63E,H63F)
6.d Idealised tetrahedral OH refined as rotating group:
 O24(H24), O28(H28)
;
_smtbx_masks_void_probe_radius 1.2
_smtbx_masks_void_truncation_radius 1.2
_olex2_submission_special_instructions 'No special instructions were received'

loop_
_space_group_symop_operation_xyz
'x, y, z'
'-x, -y, -z'

loop_
_atom_site_label
_atom_site_type_symbol
_atom_site_fract_x
_atom_site_fract_y
_atom_site_fract_z
_atom_site_U_iso_or_equiv
_atom_site_adp_type
_atom_site_occupancy
_atom_site_site_symmetry_order
_atom_site_calc_flag
_atom_site_refinement_flags_posn
_atom_site_refinement_flags_adp
_atom_site_refinement_flags_occupancy
_atom_site_disorder_assembly
_atom_site_disorder_group
Ti1 Ti 0.91400(4) 0.19844(4) 0.74830(2) 0.02218(12) Uani 1 1 d . . . . .
Ti2 Ti 0.65713(4) 0.26129(4) 0.72980(2) 0.01673(11) Uani 1 1 d . . . . .
Ti3 Ti 0.75108(4) 0.33946(4) 0.61914(2) 0.02202(12) Uani 1 1 d . . . . .
Ti4 Ti 0.83900(4) 0.09106(4) 0.65994(2) 0.02181(12) Uani 1 1 d . . . . .
Ti5 Ti 0.67643(4) 0.00338(4) 0.71542(2) 0.02127(12) Uani 1 1 d . . . . .
Ti6 Ti 0.46272(4) 0.22643(4) 0.78657(2) 0.02246(12) Uani 1 1 d . . . . .
Ti7 Ti 0.73544(4) 0.13005(4) 0.84471(2) 0.01882(11) Uani 1 1 d . . . . .
Ti8 Ti 0.75884(4) 0.34789(4) 0.83742(2) 0.02402(12) Uani 1 1 d . . . . .
O1 O 0.85486(16) 0.34966(15) 0.77594(9) 0.0269(5) Uani 1 1 d . . . . .
O2 O 1.00131(16) 0.25682(16) 0.70748(9) 0.0295(5) Uani 1 1 d . . . . .
O3 O 0.67964(18) 0.48677(16) 0.84695(9) 0.0319(5) Uani 1 1 d . . . . .
O4 O 0.63342(15) 0.38687(14) 0.77145(8) 0.0221(4) Uani 1 1 d . . . . .
O5 O 0.69138(16) 0.27098(15) 0.88289(8) 0.0251(4) Uani 1 1 d . . . . .
O6 O 0.65443(16) 0.11539(15) 0.90941(8) 0.0253(4) Uani 1 1 d . . . . .
O7 O 0.73785(15) 0.00644(14) 0.80880(8) 0.0222(4) Uani 1 1 d . . . . .
O8 O 0.69952(16) -0.12469(15) 0.74869(9) 0.0265(4) Uani 1 1 d . . . . .
O9 O 0.52783(15) 0.07802(15) 0.74255(9) 0.0255(4) Uani 1 1 d . . . . .
O10 O 0.34126(16) 0.21173(16) 0.76083(9) 0.0293(5) Uani 1 1 d . . . . .
O11 O 0.83062(16) -0.04271(15) 0.68753(9) 0.0258(4) Uani 1 1 d . . . . .
O12 O 0.92616(19) -0.00181(16) 0.60710(9) 0.0352(5) Uani 1 1 d . . . . .
O13 O 0.78512(17) 0.18639(15) 0.59205(8) 0.0278(5) Uani 1 1 d . . . . .
O14 O 0.71554(18) 0.36128(16) 0.54140(9) 0.0301(5) Uani 1 1 d . . . . .
O15 O 0.61431(15) 0.33885(14) 0.65076(8) 0.0222(4) Uani 1 1 d . . . . .
O16 O 0.50053(15) 0.28993(15) 0.71618(8) 0.0233(4) Uani 1 1 d . . . . .
O17 O 0.86753(16) 0.07161(16) 0.87638(9) 0.0272(5) Uani 1 1 d . . . . .
O18 O 0.99786(16) 0.13936(18) 0.81043(10) 0.0341(5) Uani 1 1 d . . . . .
O19 O 0.61118(14) 0.19965(14) 0.79526(8) 0.0187(4) Uani 1 1 d . . . . .
O20 O 0.78231(14) 0.21571(14) 0.79168(8) 0.0194(4) Uani 1 1 d . . . . .
O21 O 0.79247(14) 0.25252(14) 0.68872(8) 0.0195(4) Uani 1 1 d . . . . .
O22 O 0.70404(15) 0.12722(14) 0.69910(8) 0.0203(4) Uani 1 1 d . . . . .
O23 O 0.94446(16) 0.08238(15) 0.70848(9) 0.0282(5) Uani 1 1 d . . . . .
O24 O 0.91155(18) 0.2993(2) 0.60697(10) 0.0384(5) Uani 1 1 d . U . . .
H24 H 0.950121 0.284366 0.635548 0.058 Uiso 1 1 calc R U . . .
O25 O 0.72572(19) 0.46481(17) 0.63646(11) 0.0382(5) Uani 1 1 d . U . . .
O26 O 0.8512(2) 0.3346(2) 0.89166(11) 0.0466(6) Uani 1 1 d . U . . .
O27 O 0.6352(2) -0.01559(18) 0.64794(9) 0.0383(5) Uani 1 1 d . U . . .
O28 O 0.47687(18) 0.13171(18) 0.85841(10) 0.0342(5) Uani 1 1 d . . . . .
H28 H 0.527924 0.118313 0.880136 0.051 Uiso 1 1 calc R U . . .
O29 O 0.39663(17) 0.34110(17) 0.82015(10) 0.0356(5) Uani 1 1 d . . . . .
C1 C 0.9229(2) 0.3970(2) 0.76524(14) 0.0306(7) Uani 1 1 d . . . . .
C2 C 1.0022(2) 0.3454(2) 0.72722(15) 0.0313(7) Uani 1 1 d . . . . .
C3 C 1.0770(3) 0.3842(3) 0.71177(17) 0.0424(9) Uani 1 1 d . . . . .
H3 H 1.130689 0.350055 0.686585 0.051 Uiso 1 1 calc R U . . .
C4 C 1.0698(3) 0.4753(3) 0.73472(19) 0.0504(10) Uani 1 1 d . . . . .
H4 H 1.119328 0.502237 0.724758 0.060 Uiso 1 1 calc R U . . .
C5 C 0.9900(3) 0.5265(3) 0.77220(19) 0.0513(10) Uani 1 1 d . . . . .
H5 H 0.986141 0.587606 0.786960 0.062 Uiso 1 1 calc R U . . .
C6 C 0.9153(3) 0.4873(3) 0.78797(17) 0.0408(8) Uani 1 1 d . . . . .
H6 H 0.861663 0.521244 0.813252 0.049 Uiso 1 1 calc R U . . .
C7 C 0.5940(3) 0.5415(2) 0.81339(13) 0.0292(7) Uani 1 1 d . . . . .
C8 C 0.5654(2) 0.4878(2) 0.77230(13) 0.0250(6) Uani 1 1 d . . . . .
C9 C 0.4765(3) 0.5363(2) 0.73813(15) 0.0365(8) Uani 1 1 d . . . . .
H9 H 0.457153 0.500160 0.711315 0.044 Uiso 1 1 calc R U . . .
C10 C 0.4158(3) 0.6405(3) 0.74427(18) 0.0521(10) Uani 1 1 d . . . . .
H10 H 0.354747 0.673866 0.721904 0.063 Uiso 1 1 calc R U . . .
C11 C 0.4459(4) 0.6945(3) 0.78351(18) 0.0548(11) Uani 1 1 d . . . . .
H11 H 0.405869 0.764418 0.786583 0.066 Uiso 1 1 calc R U . . .
C12 C 0.5346(3) 0.6457(3) 0.81802(16) 0.0425(9) Uani 1 1 d . . . . .
H12 H 0.554416 0.682443 0.844255 0.051 Uiso 1 1 calc R U . . .
C13 C 0.6447(2) 0.2757(2) 0.93466(12) 0.0273(6) Uani 1 1 d . . . . .
C14 C 0.6241(2) 0.1898(2) 0.94850(12) 0.0274(6) Uani 1 1 d . . . . .
C15 C 0.5745(3) 0.1838(3) 0.99886(14) 0.0430(9) Uani 1 1 d . . . . .
H15 H 0.560866 0.126303 1.008643 0.052 Uiso 1 1 calc R U . . .
C16 C 0.5455(4) 0.2659(3) 1.03464(16) 0.0574(11) Uani 1 1 d . . . . .
H16 H 0.511076 0.263340 1.068503 0.069 Uiso 1 1 calc R U . . .
C17 C 0.5666(4) 0.3507(3) 1.02108(16) 0.0527(10) Uani 1 1 d . . . . .
H17 H 0.547253 0.404224 1.045973 0.063 Uiso 1 1 calc R U . . .
C18 C 0.6167(3) 0.3568(3) 0.97034(14) 0.0384(8) Uani 1 1 d . . . . .
H18 H 0.630907 0.414080 0.960730 0.046 Uiso 1 1 calc R U . . .
C19 C 0.7586(2) -0.0881(2) 0.83555(13) 0.0260(6) Uani 1 1 d . . . . .
C20 C 0.7944(3) -0.1158(3) 0.89151(15) 0.0379(8) Uani 1 1 d . . . . .
H20 H 0.810498 -0.071026 0.913690 0.045 Uiso 1 1 calc R U . . .
C21 C 0.8058(4) -0.2117(3) 0.91402(17) 0.0537(11) Uani 1 1 d . . . . .
H21 H 0.828437 -0.230380 0.951794 0.064 Uiso 1 1 calc R U . . .
C22 C 0.7842(4) -0.2794(3) 0.88110(18) 0.0589(12) Uani 1 1 d . . . . .
H22 H 0.792685 -0.343438 0.896666 0.071 Uiso 1 1 calc R U . . .
C23 C 0.7498(3) -0.2523(3) 0.82506(16) 0.0434(9) Uani 1 1 d . . . . .
H23 H 0.735591 -0.298042 0.802712 0.052 Uiso 1 1 calc R U . . .
C24 C 0.7369(2) -0.1570(2) 0.80257(13) 0.0276(7) Uani 1 1 d . . . . .
C25 C 0.9498(3) -0.1030(2) 0.61577(14) 0.0344(7) Uani 1 1 d . . . . .
C26 C 0.8952(3) -0.1276(2) 0.65923(13) 0.0290(7) Uani 1 1 d . . . . .
C27 C 0.9068(3) -0.2275(2) 0.67134(16) 0.0395(8) Uani 1 1 d . . . . .
H27 H 0.867940 -0.243169 0.699914 0.047 Uiso 1 1 calc R U . . .
C28 C 0.9792(3) -0.3038(3) 0.63896(17) 0.0510(10) Uani 1 1 d . . . . .
H28A H 0.988497 -0.371749 0.645803 0.061 Uiso 1 1 calc R U . . .
C29 C 1.0369(4) -0.2804(3) 0.59721(17) 0.0569(12) Uani 1 1 d . . . . .
H29 H 1.086283 -0.333019 0.577109 0.068 Uiso 1 1 calc R U . . .
C30 C 1.0231(3) -0.1798(3) 0.58433(16) 0.0504(10) Uani 1 1 d . . . . .
H30 H 1.061682 -0.164234 0.555580 0.060 Uiso 1 1 calc R U . . .
C31 C 0.4465(2) 0.0493(2) 0.72823(14) 0.0290(7) Uani 1 1 d . . . . .
C32 C 0.3452(2) 0.1248(2) 0.73707(14) 0.0299(7) Uani 1 1 d . . . . .
C33 C 0.2548(3) 0.1080(3) 0.72458(17) 0.0422(9) Uani 1 1 d . . . . .
H33 H 0.187592 0.158682 0.730213 0.051 Uiso 1 1 calc R U . . .
C34 C 0.2664(3) 0.0151(3) 0.70370(18) 0.0503(10) Uani 1 1 d . . . . .
H34 H 0.206461 0.003104 0.694726 0.060 Uiso 1 1 calc R U . . .
C35 C 0.3658(3) -0.0601(3) 0.69602(18) 0.0491(10) Uani 1 1 d . . . . .
H35 H 0.372511 -0.122831 0.682352 0.059 Uiso 1 1 calc R U . . .
C36 C 0.4565(3) -0.0436(3) 0.70840(16) 0.0406(8) Uani 1 1 d . . . . .
H36 H 0.523523 -0.095033 0.703299 0.049 Uiso 1 1 calc R U . . .
C37 C 0.9733(3) 0.0351(3) 0.88679(15) 0.0349(7) Uani 1 1 d . . . . .
C38 C 1.0384(3) 0.0689(3) 0.85333(15) 0.0358(8) Uani 1 1 d . . . . .
C39 C 1.1473(3) 0.0282(3) 0.8645(2) 0.0571(11) Uani 1 1 d . . . . .
H39 H 1.190995 0.050082 0.842208 0.069 Uiso 1 1 calc R U . . .
C40 C 1.1905(3) -0.0443(4) 0.9083(3) 0.0804(17) Uani 1 1 d . . . . .
H40 H 1.263449 -0.071703 0.915263 0.096 Uiso 1 1 calc R U . . .
C41 C 1.1266(4) -0.0766(4) 0.9418(2) 0.0829(18) Uani 1 1 d . . . . .
H41 H 1.156229 -0.124766 0.971718 0.100 Uiso 1 1 calc R U . . .
C42 C 1.0182(3) -0.0374(3) 0.93105(19) 0.0566(12) Uani 1 1 d . . . . .
H42 H 0.975246 -0.059741 0.953628 0.068 Uiso 1 1 calc R U . . .
C43 C 0.7657(3) 0.1847(2) 0.53496(13) 0.0313(7) Uani 1 1 d . . . . .
C44 C 0.7244(3) 0.2823(2) 0.50814(14) 0.0330(7) Uani 1 1 d . . . . .
C45 C 0.6952(4) 0.2957(3) 0.45070(15) 0.0502(10) Uani 1 1 d . . . . .
H45 H 0.666736 0.360881 0.432965 0.060 Uiso 1 1 calc R U . . .
C46 C 0.7092(4) 0.2099(3) 0.42047(17) 0.0630(13) Uani 1 1 d . . . . .
H46 H 0.689314 0.217617 0.382042 0.076 Uiso 1 1 calc R U . . .
C47 C 0.7526(4) 0.1124(3) 0.44669(16) 0.0595(12) Uani 1 1 d . . . . .
H47 H 0.762101 0.055491 0.425527 0.071 Uiso 1 1 calc R U . . .
C48 C 0.7819(3) 0.0988(3) 0.50434(15) 0.0446(9) Uani 1 1 d . . . . .
H48 H 0.811759 0.033435 0.521828 0.053 Uiso 1 1 calc R U . . .
C49 C 0.4512(2) 0.3350(2) 0.66577(13) 0.0264(6) Uani 1 1 d . . . . .
C50 C 0.5146(2) 0.3622(2) 0.62903(13) 0.0248(6) Uani 1 1 d . . . . .
C51 C 0.4761(3) 0.4101(3) 0.57596(14) 0.0345(7) Uani 1 1 d . . . . .
H51 H 0.518668 0.428683 0.551019 0.041 Uiso 1 1 calc R U . . .
C52 C 0.3718(3) 0.4290(3) 0.56157(17) 0.0497(10) Uani 1 1 d . . . . .
H52 H 0.344270 0.460497 0.526191 0.060 Uiso 1 1 calc R U . . .
C53 C 0.3082(3) 0.4023(3) 0.59824(19) 0.0569(12) Uani 1 1 d . . . . .
H53 H 0.238532 0.416033 0.587323 0.068 Uiso 1 1 calc R U . . .
C54 C 0.3467(3) 0.3547(3) 0.65195(17) 0.0441(9) Uani 1 1 d . . . . .
H54 H 0.303809 0.337143 0.677218 0.053 Uiso 1 1 calc R U . . .
C55 C 0.6239(4) 0.0036(3) 0.58925(18) 0.0705(9) Uani 1 1 d D U . . .
H55 H 0.679506 0.027620 0.578964 0.085 Uiso 1 1 calc R U . . .
C56 C 0.5225(5) 0.0919(5) 0.5738(3) 0.1067(18) Uani 1 1 d D U . . .
H56A H 0.463797 0.076629 0.586587 0.160 Uiso 1 1 calc R U . . .
H56B H 0.517557 0.104041 0.533079 0.160 Uiso 1 1 calc R U . . .
H56C H 0.520784 0.151996 0.591788 0.160 Uiso 1 1 calc R U . . .
C57 C 0.6513(6) -0.0923(4) 0.5587(2) 0.1040(17) Uani 1 1 d D U . . .
H57A H 0.722155 -0.139147 0.569217 0.156 Uiso 1 1 calc R U . . .
H57B H 0.647113 -0.077087 0.518188 0.156 Uiso 1 1 calc R U . . .
H57C H 0.602299 -0.122832 0.568673 0.156 Uiso 1 1 calc R U . . .
C58 C 0.9758(3) 0.2795(3) 0.55661(17) 0.0496(8) Uani 1 1 d D U . . .
H58 H 0.931927 0.278752 0.523797 0.060 Uiso 1 1 calc R U . . .
C59 C 1.0668(4) 0.1733(4) 0.5648(2) 0.0833(15) Uani 1 1 d D U . . .
H59A H 1.110440 0.158971 0.531550 0.125 Uiso 1 1 calc R U . . .
H59B H 1.037946 0.122268 0.570148 0.125 Uiso 1 1 calc R U . . .
H59C H 1.108845 0.172137 0.597726 0.125 Uiso 1 1 calc R U . . .
C60 C 1.0136(5) 0.3644(4) 0.5462(2) 0.0802(13) Uani 1 1 d D U . . .
H60A H 1.056629 0.366165 0.578145 0.120 Uiso 1 1 calc R U . . .
H60B H 0.953371 0.428928 0.541850 0.120 Uiso 1 1 calc R U . . .
H60C H 1.054795 0.352435 0.512126 0.120 Uiso 1 1 calc R U . . .
C61 C 0.6843(5) 0.5701(4) 0.6516(3) 0.0484(9) Uani 0.664(5) 1 d D U P A 1
H61 H 0.662830 0.575370 0.691694 0.058 Uiso 0.664(5) 1 calc R U P A 1
C62 C 0.5891(5) 0.6317(4) 0.6132(3) 0.0579(13) Uani 0.664(5) 1 d D U P A 1
H62A H 0.610445 0.625671 0.574024 0.087 Uiso 0.664(5) 1 calc R U P A 1
H62B H 0.561866 0.702590 0.622685 0.087 Uiso 0.664(5) 1 calc R U P A 1
H62C H 0.534895 0.605844 0.618647 0.087 Uiso 0.664(5) 1 calc R U P A 1
C63 C 0.7773(5) 0.6023(5) 0.6441(3) 0.0622(12) Uani 0.664(5) 1 d D U P A 1
H63A H 0.829466 0.569591 0.673783 0.093 Uiso 0.664(5) 1 calc R U P A 1
H63B H 0.752152 0.675490 0.646166 0.093 Uiso 0.664(5) 1 calc R U P A 1
H63C H 0.808674 0.582112 0.607535 0.093 Uiso 0.664(5) 1 calc R U P A 1
C64 C 0.9228(4) 0.3252(6) 0.9348(2) 0.0959(11) Uani 1 1 d D U . . .
C65 C 0.8835(6) 0.3567(8) 0.9892(3) 0.139(2) Uani 1 1 d D U . . .
H65A H 0.939282 0.325835 1.017282 0.209 Uiso 1 1 calc R U . . .
H65B H 0.826392 0.335835 0.997473 0.209 Uiso 1 1 calc R U . . .
H65C H 0.857771 0.430119 0.990010 0.209 Uiso 1 1 calc R U . . .
C66 C 1.0291(4) 0.3095(6) 0.9162(3) 0.1134(17) Uani 1 1 d D U . . .
H66A H 1.033666 0.374760 0.910205 0.170 Uiso 1 1 calc R U . . .
H66B H 1.043685 0.273964 0.881174 0.170 Uiso 1 1 calc R U . . .
H66C H 1.080181 0.269327 0.945025 0.170 Uiso 1 1 calc R U . . .
C67 C 0.4158(3) 0.0725(3) 0.87695(14) 0.0368(8) Uani 1 1 d D . . . .
H67 H 0.355045 0.089829 0.850604 0.044 Uiso 1 1 calc R U . . .
C68 C 0.4835(4) -0.0404(3) 0.8738(2) 0.0574(11) Uani 1 1 d D . . . .
H68A H 0.540825 -0.059930 0.901237 0.086 Uiso 1 1 calc R U . . .
H68B H 0.511758 -0.054454 0.836110 0.086 Uiso 1 1 calc R U . . .
H68C H 0.441030 -0.078824 0.882010 0.086 Uiso 1 1 calc R U . . .
C69 C 0.3734(4) 0.1030(4) 0.93626(17) 0.0581(11) Uani 1 1 d D . . . .
H69A H 0.326600 0.070247 0.946711 0.087 Uiso 1 1 calc R U . . .
H69B H 0.335246 0.176200 0.936348 0.087 Uiso 1 1 calc R U . . .
H69C H 0.431641 0.082039 0.963234 0.087 Uiso 1 1 calc R U . . .
C70 C 0.3143(3) 0.4293(3) 0.84225(18) 0.0476(9) Uani 1 1 d D . . . .
H70 H 0.281483 0.479273 0.810554 0.057 Uiso 1 1 calc R U . . .
C71 C 0.2311(3) 0.3974(4) 0.8683(2) 0.0724(14) Uani 1 1 d D . . . .
H71A H 0.259904 0.354630 0.902061 0.109 Uiso 1 1 calc R U . . .
H71B H 0.209888 0.359955 0.841225 0.109 Uiso 1 1 calc R U . . .
H71C H 0.170475 0.457384 0.878137 0.109 Uiso 1 1 calc R U . . .
C72 C 0.3640(4) 0.4758(4) 0.8833(2) 0.0779(16) Uani 1 1 d D . . . .
H72A H 0.311984 0.540545 0.894547 0.117 Uiso 1 1 calc R U . . .
H72B H 0.421879 0.486270 0.865179 0.117 Uiso 1 1 calc R U . . .
H72C H 0.390180 0.430487 0.916412 0.117 Uiso 1 1 calc R U . . .
C62A C 0.7013(11) 0.6227(9) 0.6800(5) 0.0529(15) Uani 0.336(5) 1 d D U P A 2
H62D H 0.745448 0.660328 0.682960 0.079 Uiso 0.336(5) 1 calc R U P A 2
H62E H 0.712270 0.577514 0.713186 0.079 Uiso 0.336(5) 1 calc R U P A 2
H62F H 0.628111 0.669731 0.677421 0.079 Uiso 0.336(5) 1 calc R U P A 2
C63A C 0.7518(12) 0.5980(10) 0.5760(5) 0.0641(19) Uani 0.336(5) 1 d D U P A 2
H63D H 0.687886 0.628066 0.553163 0.096 Uiso 0.336(5) 1 calc R U P A 2
H63E H 0.802374 0.540479 0.557169 0.096 Uiso 0.336(5) 1 calc R U P A 2
H63F H 0.781134 0.648186 0.581080 0.096 Uiso 0.336(5) 1 calc R U P A 2
C76 C 0.7281(12) 0.5643(9) 0.6305(6) 0.0490(10) Uani 0.336(5) 1 d . U P A 2
H76 H 0.803443 0.535800 0.641737 0.059 Uiso 0.336(5) 1 calc R U P A 2

loop_
_atom_site_aniso_label
_atom_site_aniso_U_11
_atom_site_aniso_U_22
_atom_site_aniso_U_33
_atom_site_aniso_U_23
_atom_site_aniso_U_13
_atom_site_aniso_U_12
Ti1 0.0148(2) 0.0241(3) 0.0274(3) 0.0017(2) -0.0004(2) -0.0077(2)
Ti2 0.0147(2) 0.0166(2) 0.0184(2) -0.00024(19) -0.00047(18) -0.00571(19)
Ti3 0.0246(3) 0.0188(3) 0.0219(3) 0.0016(2) 0.0027(2) -0.0080(2)
Ti4 0.0235(3) 0.0187(3) 0.0212(3) 0.0001(2) 0.0045(2) -0.0065(2)
Ti5 0.0230(3) 0.0193(3) 0.0225(3) -0.0011(2) -0.0011(2) -0.0096(2)
Ti6 0.0165(2) 0.0233(3) 0.0276(3) 0.0013(2) 0.0016(2) -0.0082(2)
Ti7 0.0185(2) 0.0202(2) 0.0176(2) -0.00003(19) -0.00089(19) -0.0076(2)
Ti8 0.0254(3) 0.0254(3) 0.0244(3) -0.0031(2) -0.0014(2) -0.0133(2)
O1 0.0242(11) 0.0271(11) 0.0343(12) -0.0016(9) 0.0025(9) -0.0154(9)
O2 0.0187(10) 0.0319(12) 0.0397(13) 0.0012(10) 0.0032(9) -0.0123(9)
O3 0.0401(13) 0.0294(11) 0.0306(12) -0.0092(9) 0.0013(10) -0.0177(10)
O4 0.0209(10) 0.0177(10) 0.0262(11) -0.0039(8) 0.0006(8) -0.0058(8)
O5 0.0287(11) 0.0276(11) 0.0210(10) -0.0056(8) 0.0034(8) -0.0128(9)
O6 0.0311(11) 0.0255(10) 0.0192(10) 0.0003(8) 0.0010(8) -0.0112(9)
O7 0.0243(10) 0.0190(10) 0.0228(10) 0.0011(8) -0.0020(8) -0.0083(8)
O8 0.0301(11) 0.0220(10) 0.0285(11) -0.0015(8) -0.0001(9) -0.0116(9)
O9 0.0199(10) 0.0247(10) 0.0351(12) -0.0033(9) -0.0028(9) -0.0122(8)
O10 0.0179(10) 0.0286(11) 0.0409(13) 0.0060(9) -0.0026(9) -0.0095(9)
O11 0.0271(11) 0.0189(10) 0.0289(11) -0.0040(8) 0.0077(9) -0.0063(9)
O12 0.0437(13) 0.0248(11) 0.0306(12) -0.0009(9) 0.0144(10) -0.0069(10)
O13 0.0397(12) 0.0217(10) 0.0192(10) -0.0003(8) 0.0011(9) -0.0095(9)
O14 0.0395(13) 0.0240(11) 0.0225(11) 0.0031(9) 0.0010(9) -0.0085(9)
O15 0.0190(10) 0.0217(10) 0.0234(10) 0.0042(8) -0.0022(8) -0.0060(8)
O16 0.0166(10) 0.0252(10) 0.0270(11) 0.0051(8) -0.0035(8) -0.0078(8)
O17 0.0232(11) 0.0303(11) 0.0269(11) 0.0045(9) -0.0068(9) -0.0099(9)
O18 0.0211(11) 0.0425(13) 0.0380(13) 0.0096(10) -0.0078(9) -0.0130(10)
O19 0.0173(9) 0.0207(10) 0.0180(9) 0.0005(7) -0.0003(7) -0.0076(8)
O20 0.0170(9) 0.0224(10) 0.0199(10) -0.0011(8) -0.0006(7) -0.0088(8)
O21 0.0160(9) 0.0213(10) 0.0202(10) 0.0002(8) 0.0021(7) -0.0066(8)
O22 0.0215(10) 0.0188(9) 0.0200(10) -0.0017(8) 0.0011(8) -0.0073(8)
O23 0.0191(10) 0.0219(10) 0.0381(12) 0.0000(9) 0.0005(9) -0.0025(8)
O24 0.0320(11) 0.0527(13) 0.0319(11) -0.0003(10) 0.0112(9) -0.0186(10)
O25 0.0468(13) 0.0252(10) 0.0469(13) -0.0025(9) 0.0068(10) -0.0189(9)
O26 0.0496(14) 0.0644(16) 0.0402(13) -0.0048(11) -0.0126(11) -0.0376(12)
O27 0.0535(14) 0.0438(12) 0.0262(11) -0.0004(9) -0.0085(10) -0.0286(11)
O28 0.0300(12) 0.0463(14) 0.0329(12) 0.0122(10) -0.0041(9) -0.0236(11)
O29 0.0266(12) 0.0317(12) 0.0459(14) -0.0066(10) 0.0112(10) -0.0086(10)
C1 0.0268(16) 0.0302(16) 0.0405(18) 0.0071(14) -0.0057(14) -0.0182(14)
C2 0.0223(15) 0.0319(17) 0.0416(19) 0.0088(14) -0.0063(13) -0.0138(13)
C3 0.0297(18) 0.045(2) 0.057(2) 0.0123(17) -0.0013(16) -0.0206(16)
C4 0.038(2) 0.049(2) 0.075(3) 0.012(2) -0.006(2) -0.0299(18)
C5 0.057(3) 0.038(2) 0.071(3) 0.0065(19) -0.011(2) -0.0317(19)
C6 0.043(2) 0.0347(19) 0.051(2) 0.0015(16) -0.0034(17) -0.0218(16)
C7 0.0347(17) 0.0239(15) 0.0290(16) -0.0039(13) 0.0077(13) -0.0114(13)
C8 0.0264(15) 0.0181(14) 0.0288(16) -0.0024(12) 0.0076(12) -0.0072(12)
C9 0.0363(18) 0.0264(16) 0.0392(19) -0.0052(14) -0.0026(15) -0.0040(14)
C10 0.052(2) 0.0275(18) 0.058(3) -0.0003(17) -0.0114(19) 0.0039(17)
C11 0.068(3) 0.0212(17) 0.059(3) -0.0069(17) 0.002(2) -0.0005(18)
C12 0.061(2) 0.0256(17) 0.042(2) -0.0130(15) 0.0112(18) -0.0171(17)
C13 0.0264(16) 0.0327(16) 0.0199(15) -0.0027(12) -0.0002(12) -0.0087(13)
C14 0.0286(16) 0.0293(16) 0.0194(15) -0.0006(12) -0.0010(12) -0.0063(13)
C15 0.059(2) 0.043(2) 0.0268(18) 0.0002(15) 0.0097(16) -0.0197(18)
C16 0.083(3) 0.058(3) 0.0278(19) -0.0076(18) 0.022(2) -0.024(2)
C17 0.069(3) 0.053(2) 0.031(2) -0.0181(17) 0.0137(18) -0.018(2)
C18 0.048(2) 0.0372(19) 0.0298(18) -0.0076(14) 0.0024(15) -0.0158(16)
C19 0.0242(15) 0.0206(14) 0.0295(16) 0.0034(12) -0.0003(12) -0.0053(12)
C20 0.050(2) 0.0299(17) 0.0317(18) 0.0054(14) -0.0111(15) -0.0147(16)
C21 0.081(3) 0.037(2) 0.037(2) 0.0149(16) -0.017(2) -0.018(2)
C22 0.096(3) 0.0280(19) 0.052(2) 0.0157(17) -0.013(2) -0.026(2)
C23 0.062(2) 0.0239(17) 0.046(2) 0.0019(15) -0.0022(18) -0.0187(17)
C24 0.0268(16) 0.0223(15) 0.0303(17) 0.0018(12) 0.0018(13) -0.0065(12)
C25 0.0408(19) 0.0262(16) 0.0272(17) -0.0011(13) 0.0055(14) -0.0038(14)
C26 0.0318(17) 0.0228(15) 0.0249(16) -0.0055(12) 0.0042(13) -0.0025(13)
C27 0.047(2) 0.0226(16) 0.042(2) -0.0021(14) 0.0092(16) -0.0066(15)
C28 0.070(3) 0.0221(17) 0.049(2) -0.0037(16) 0.012(2) -0.0050(17)
C29 0.074(3) 0.0282(19) 0.046(2) -0.0083(16) 0.024(2) 0.0034(19)
C30 0.062(3) 0.0340(19) 0.039(2) -0.0036(16) 0.0247(18) -0.0016(18)
C31 0.0253(16) 0.0301(16) 0.0364(18) 0.0047(13) -0.0071(13) -0.0166(13)
C32 0.0258(16) 0.0332(17) 0.0345(17) 0.0077(14) -0.0072(13) -0.0166(14)
C33 0.0257(17) 0.048(2) 0.055(2) 0.0135(18) -0.0121(16) -0.0186(16)
C34 0.040(2) 0.058(2) 0.067(3) 0.011(2) -0.0215(19) -0.035(2)
C35 0.051(2) 0.045(2) 0.064(3) -0.0004(19) -0.0137(19) -0.033(2)
C36 0.0371(19) 0.0350(19) 0.056(2) -0.0041(16) -0.0074(16) -0.0205(16)
C37 0.0285(17) 0.0385(18) 0.0370(18) 0.0051(15) -0.0123(14) -0.0133(14)
C38 0.0277(17) 0.0383(18) 0.0392(19) 0.0075(15) -0.0131(14) -0.0117(15)
C39 0.0276(19) 0.069(3) 0.074(3) 0.022(2) -0.0159(19) -0.0216(19)
C40 0.031(2) 0.093(4) 0.112(4) 0.051(3) -0.035(3) -0.024(2)
C41 0.048(3) 0.098(4) 0.100(4) 0.060(3) -0.044(3) -0.032(3)
C42 0.041(2) 0.067(3) 0.062(3) 0.035(2) -0.024(2) -0.026(2)
C43 0.0398(18) 0.0317(17) 0.0202(15) -0.0023(13) 0.0023(13) -0.0119(14)
C44 0.0422(19) 0.0297(17) 0.0250(16) -0.0012(13) 0.0012(14) -0.0122(15)
C45 0.075(3) 0.038(2) 0.0280(19) 0.0043(15) -0.0073(18) -0.0133(19)
C46 0.100(4) 0.056(3) 0.0252(19) -0.0041(18) -0.011(2) -0.023(3)
C47 0.100(4) 0.044(2) 0.030(2) -0.0099(17) -0.004(2) -0.023(2)
C48 0.069(3) 0.0317(18) 0.0290(18) -0.0051(14) 0.0028(17) -0.0153(18)
C49 0.0234(15) 0.0219(14) 0.0317(17) 0.0074(12) -0.0107(13) -0.0074(12)
C50 0.0233(15) 0.0212(14) 0.0293(16) 0.0015(12) -0.0070(12) -0.0085(12)
C51 0.0342(18) 0.0357(18) 0.0319(18) 0.0103(14) -0.0072(14) -0.0131(15)
C52 0.049(2) 0.053(2) 0.046(2) 0.0246(18) -0.0270(18) -0.0229(19)
C53 0.034(2) 0.071(3) 0.068(3) 0.034(2) -0.0307(19) -0.027(2)
C54 0.0276(18) 0.054(2) 0.053(2) 0.0228(18) -0.0136(16) -0.0214(17)
C55 0.102(2) 0.0645(17) 0.0370(15) 0.0007(14) -0.0156(15) -0.0250(16)
C56 0.131(4) 0.089(3) 0.065(3) 0.012(3) -0.038(3) -0.009(3)
C57 0.138(4) 0.093(3) 0.057(3) -0.021(2) -0.024(3) -0.019(3)
C58 0.0430(14) 0.0640(16) 0.0408(14) -0.0004(13) 0.0170(13) -0.0205(13)
C59 0.062(2) 0.089(3) 0.065(3) -0.006(2) 0.021(2) 0.006(2)
C60 0.085(3) 0.094(3) 0.071(3) 0.011(2) 0.023(2) -0.048(2)
C61 0.0552(17) 0.0316(14) 0.0596(17) -0.0031(14) 0.0079(15) -0.0186(14)
C62 0.057(3) 0.035(2) 0.073(3) 0.000(2) 0.003(2) -0.010(2)
C63 0.066(2) 0.045(2) 0.075(2) 0.001(2) -0.002(2) -0.0217(19)
C64 0.0641(17) 0.163(2) 0.0588(17) -0.0150(18) -0.0190(16) -0.0430(18)
C65 0.096(3) 0.215(4) 0.088(3) -0.022(3) -0.015(3) -0.041(3)
C66 0.073(3) 0.179(4) 0.088(3) -0.013(3) -0.020(3) -0.050(3)
C67 0.0336(18) 0.046(2) 0.0370(19) 0.0110(15) 0.0011(14) -0.0235(16)
C68 0.065(3) 0.046(2) 0.061(3) 0.007(2) 0.020(2) -0.023(2)
C69 0.062(3) 0.065(3) 0.052(3) 0.003(2) 0.019(2) -0.031(2)
C70 0.036(2) 0.040(2) 0.057(2) -0.0122(18) 0.0119(17) -0.0042(16)
C71 0.041(2) 0.080(3) 0.091(4) -0.022(3) 0.029(2) -0.016(2)
C72 0.064(3) 0.086(4) 0.090(4) -0.046(3) 0.022(3) -0.032(3)
C62A 0.062(3) 0.033(2) 0.065(3) -0.005(2) 0.002(2) -0.021(2)
C63A 0.070(3) 0.045(3) 0.072(3) 0.002(3) 0.005(3) -0.019(3)
C76 0.0572(18) 0.0317(15) 0.0603(18) -0.0024(15) 0.0072(15) -0.0199(15)

loop_
_atom_type_symbol
_atom_type_description
_atom_type_scat_dispersion_real
_atom_type_scat_dispersion_imag
_atom_type_scat_source
C C 0.0033 0.0016 'International Tables Vol C Tables 4.2.6.8 and 6.1.1.4'
H H 0.0000 0.0000 'International Tables Vol C Tables 4.2.6.8 and 6.1.1.4'
O O 0.0106 0.0060 'International Tables Vol C Tables 4.2.6.8 and 6.1.1.4'
Ti Ti 0.2776 0.4457 'International Tables Vol C Tables 4.2.6.8 and 6.1.1.4'

loop_
_geom_angle_atom_site_label_1
_geom_angle_atom_site_label_2
_geom_angle_atom_site_label_3
_geom_angle
_geom_angle_site_symmetry_1
_geom_angle_site_symmetry_3
_geom_angle_publ_flag
Ti4 Ti1 Ti2 60.631(16) . . ?
Ti4 Ti1 Ti8 122.94(2) . . ?
Ti8 Ti1 Ti2 62.880(16) . . ?
O1 Ti1 Ti2 80.29(6) . . ?
O1 Ti1 Ti4 133.62(6) . . ?
O1 Ti1 Ti8 36.74(6) . . ?
O2 Ti1 Ti2 127.09(7) . . ?
O2 Ti1 Ti4 105.86(7) . . ?
O2 Ti1 Ti8 113.67(7) . . ?
O2 Ti1 O1 77.36(8) . . ?
O2 Ti1 O20 150.51(9) . . ?
O2 Ti1 O21 94.17(8) . . ?
O18 Ti1 Ti2 129.30(7) . . ?
O18 Ti1 Ti4 126.85(8) . . ?
O18 Ti1 Ti8 84.58(8) . . ?
O18 Ti1 O1 96.54(10) . . ?
O18 Ti1 O2 100.60(10) . . ?
O18 Ti1 O20 91.75(9) . . ?
O18 Ti1 O21 165.20(9) . . ?
O18 Ti1 O23 97.88(10) . . ?
O20 Ti1 Ti2 38.25(5) . . ?
O20 Ti1 Ti4 87.12(6) . . ?
O20 Ti1 Ti8 40.57(5) . . ?
O20 Ti1 O1 74.68(8) . . ?
O20 Ti1 O21 74.69(7) . . ?
O21 Ti1 Ti2 36.58(5) . . ?
O21 Ti1 Ti4 48.08(5) . . ?
O21 Ti1 Ti8 88.68(5) . . ?
O21 Ti1 O1 85.73(8) . . ?
O23 Ti1 Ti2 90.71(7) . . ?
O23 Ti1 Ti4 33.15(6) . . ?
O23 Ti1 Ti8 145.57(7) . . ?
O23 Ti1 O1 165.57(9) . . ?
O23 Ti1 O2 99.69(9) . . ?
O23 Ti1 O20 105.04(9) . . ?
O23 Ti1 O21 80.38(8) . . ?
Ti3 Ti2 Ti1 70.052(16) . . ?
Ti4 Ti2 Ti1 55.560(16) . . ?
Ti4 Ti2 Ti3 62.437(16) . . ?
Ti6 Ti2 Ti1 141.30(2) . . ?
Ti6 Ti2 Ti3 148.05(2) . . ?
Ti6 Ti2 Ti4 123.62(2) . . ?
Ti7 Ti2 Ti1 70.352(16) . . ?
Ti7 Ti2 Ti3 140.17(2) . . ?
Ti7 Ti2 Ti4 91.367(18) . . ?
Ti7 Ti2 Ti6 71.015(17) . . ?
O4 Ti2 Ti1 87.29(6) . . ?
O4 Ti2 Ti3 92.93(6) . . ?
O4 Ti2 Ti4 139.83(6) . . ?
O4 Ti2 Ti6 94.41(6) . . ?
O4 Ti2 Ti7 89.34(6) . . ?
O4 Ti2 O15 94.15(8) . . ?
O4 Ti2 O16 96.79(8) . . ?
O4 Ti2 O20 75.03(8) . . ?
O4 Ti2 O21 97.02(8) . . ?
O15 Ti2 Ti1 107.10(6) . . ?
O15 Ti2 Ti3 37.05(5) . . ?
O15 Ti2 Ti4 84.24(6) . . ?
O15 Ti2 Ti6 111.31(6) . . ?
O15 Ti2 Ti7 175.61(6) . . ?
O15 Ti2 O20 140.21(8) . . ?
O16 Ti2 Ti1 175.87(6) . . ?
O16 Ti2 Ti3 110.25(6) . . ?
O16 Ti2 Ti4 120.68(6) . . ?
O16 Ti2 Ti6 37.97(6) . . ?
O16 Ti2 Ti7 108.93(6) . . ?
O16 Ti2 O15 73.34(8) . . ?
O16 Ti2 O20 144.93(8) . . ?
O16 Ti2 O21 142.78(8) . . ?
O19 Ti2 Ti1 106.68(6) . . ?
O19 Ti2 Ti3 174.06(6) . . ?
O19 Ti2 Ti4 111.63(6) . . ?
O19 Ti2 Ti6 34.68(5) . . ?
O19 Ti2 Ti7 36.34(5) . . ?
O19 Ti2 O4 91.85(8) . . ?
O19 Ti2 O15 145.91(8) . . ?
O19 Ti2 O16 72.63(8) . . ?
O19 Ti2 O20 73.62(7) . . ?
O19 Ti2 O21 140.97(8) . . ?
O20 Ti2 Ti1 35.80(5) . . ?
O20 Ti2 Ti3 104.26(5) . . ?
O20 Ti2 Ti4 80.84(5) . . ?
O20 Ti2 Ti6 107.68(5) . . ?
O20 Ti2 Ti7 38.54(5) . . ?
O21 Ti2 Ti1 36.55(5) . . ?
O21 Ti2 Ti3 34.66(5) . . ?
O21 Ti2 Ti4 44.46(5) . . ?
O21 Ti2 Ti6 168.07(6) . . ?
O21 Ti2 Ti7 105.62(5) . . ?
O21 Ti2 O15 71.32(7) . . ?
O21 Ti2 O20 72.21(7) . . ?
O22 Ti2 Ti1 83.31(6) . . ?
O22 Ti2 Ti3 89.60(6) . . ?
O22 Ti2 Ti4 34.58(6) . . ?
O22 Ti2 Ti6 89.16(6) . . ?
O22 Ti2 Ti7 81.77(6) . . ?
O22 Ti2 O4 168.79(8) . . ?
O22 Ti2 O15 94.44(8) . . ?
O22 Ti2 O16 92.56(8) . . ?
O22 Ti2 O19 85.04(8) . . ?
O22 Ti2 O20 93.77(8) . . ?
O22 Ti2 O21 78.98(8) . . ?
Ti2 Ti3 Ti4 58.172(15) . . ?
O13 Ti3 Ti2 82.71(6) . . ?
O13 Ti3 Ti4 34.49(5) . . ?
O14 Ti3 Ti2 134.74(7) . . ?
O14 Ti3 Ti4 111.79(7) . . ?
O14 Ti3 O13 77.30(8) . . ?
O14 Ti3 O15 100.00(9) . . ?
O14 Ti3 O21 152.01(9) . . ?
O14 Ti3 O24 94.63(10) . . ?
O15 Ti3 Ti2 38.20(5) . . ?
O15 Ti3 Ti4 81.39(6) . . ?
O15 Ti3 O13 86.86(8) . . ?
O15 Ti3 O24 160.57(9) . . ?
O21 Ti3 Ti2 36.91(5) . . ?
O21 Ti3 Ti4 40.64(6) . . ?
O21 Ti3 O13 75.00(8) . . ?
O21 Ti3 O15 74.70(8) . . ?
O21 Ti3 O24 86.38(9) . . ?
O24 Ti3 Ti2 123.25(7) . . ?
O24 Ti3 Ti4 81.34(7) . . ?
O24 Ti3 O13 83.94(9) . . ?
O25 Ti3 Ti2 101.01(8) . . ?
O25 Ti3 Ti4 148.71(9) . . ?
O25 Ti3 O13 176.22(10) . . ?
O25 Ti3 O14 99.43(11) . . ?
O25 Ti3 O15 95.64(10) . . ?
O25 Ti3 O21 108.38(10) . . ?
O25 Ti3 O24 94.49(11) . . ?
Ti1 Ti4 Ti2 63.809(16) . . ?
Ti1 Ti4 Ti3 72.019(17) . . ?
Ti1 Ti4 Ti5 110.53(2) . . ?
Ti2 Ti4 Ti3 59.391(15) . . ?
Ti2 Ti4 Ti5 68.273(16) . . ?
Ti5 Ti4 Ti3 119.39(2) . . ?
O11 Ti4 Ti1 115.59(6) . . ?
O11 Ti4 Ti2 103.67(6) . . ?
O11 Ti4 Ti3 157.65(6) . . ?
O11 Ti4 Ti5 38.72(6) . . ?
O11 Ti4 O21 139.26(8) . . ?
O12 Ti4 Ti1 125.70(8) . . ?
O12 Ti4 Ti2 168.80(8) . . ?
O12 Ti4 Ti3 115.57(7) . . ?
O12 Ti4 Ti5 109.79(7) . . ?
O12 Ti4 O11 78.17(9) . . ?
O12 Ti4 O13 84.70(9) . . ?
O12 Ti4 O21 141.68(9) . . ?
O12 Ti4 O22 141.27(10) . . ?
O13 Ti4 Ti1 108.01(6) . . ?
O13 Ti4 Ti2 86.44(6) . . ?
O13 Ti4 Ti3 38.02(6) . . ?
O13 Ti4 Ti5 115.99(7) . . ?
O13 Ti4 O11 135.28(9) . . ?
O13 Ti4 O21 72.06(8) . . ?
O21 Ti4 Ti1 42.61(5) . . ?
O21 Ti4 Ti2 39.63(5) . . ?
O21 Ti4 Ti3 34.17(5) . . ?
O21 Ti4 Ti5 107.72(5) . . ?
O22 Ti4 Ti1 90.45(6) . . ?
O22 Ti4 Ti2 33.96(5) . . ?
O22 Ti4 Ti3 86.28(6) . . ?
O22 Ti4 Ti5 35.13(6) . . ?
O22 Ti4 O11 73.07(8) . . ?
O22 Ti4 O13 97.83(9) . . ?
O22 Ti4 O21 73.53(7) . . ?
O23 Ti4 Ti1 33.67(6) . . ?
O23 Ti4 Ti2 94.25(7) . . ?
O23 Ti4 Ti3 99.56(7) . . ?
O23 Ti4 Ti5 113.15(7) . . ?
O23 Ti4 O11 96.00(9) . . ?
O23 Ti4 O12 96.54(10) . . ?
O23 Ti4 O13 127.04(10) . . ?
O23 Ti4 O21 75.47(8) . . ?
O23 Ti4 O22 111.60(9) . . ?
O7 Ti5 Ti4 92.55(5) . . ?
O8 Ti5 Ti4 130.92(7) . . ?
O8 Ti5 O7 75.09(8) . . ?
O8 Ti5 O9 97.40(9) . . ?
O8 Ti5 O11 93.59(9) . . ?
O8 Ti5 O22 156.66(9) . . ?
O9 Ti5 Ti4 130.13(6) . . ?
O9 Ti5 O7 88.41(8) . . ?
O9 Ti5 O11 167.64(8) . . ?
O11 Ti5 Ti4 37.98(6) . . ?
O11 Ti5 O7 88.98(8) . . ?
O22 Ti5 Ti4 34.84(6) . . ?
O22 Ti5 O7 86.08(7) . . ?
O22 Ti5 O9 95.72(8) . . ?
O22 Ti5 O11 72.05(8) . . ?
O27 Ti5 Ti4 91.39(8) . . ?
O27 Ti5 O7 172.68(9) . . ?
O27 Ti5 O8 97.69(10) . . ?
O27 Ti5 O9 93.76(10) . . ?
O27 Ti5 O11 90.34(10) . . ?
O27 Ti5 O22 100.63(10) . . ?
O9 Ti6 Ti2 84.13(5) . . ?
O10 Ti6 Ti2 136.51(7) . . ?
O10 Ti6 O9 76.61(8) . . ?
O10 Ti6 O16 100.96(9) . . ?
O10 Ti6 O19 158.83(9) . . ?
O10 Ti6 O28 92.32(9) . . ?
O16 Ti6 Ti2 38.66(5) . . ?
O16 Ti6 O9 86.89(8) . . ?
O16 Ti6 O28 161.11(9) . . ?
O19 Ti6 Ti2 35.39(6) . . ?
O19 Ti6 O9 82.54(7) . . ?
O19 Ti6 O16 74.04(8) . . ?
O19 Ti6 O28 88.74(8) . . ?
O28 Ti6 Ti2 123.88(6) . . ?
O28 Ti6 O9 83.16(9) . . ?
O29 Ti6 Ti2 102.20(8) . . ?
O29 Ti6 O9 172.82(9) . . ?
O29 Ti6 O10 96.36(10) . . ?
O29 Ti6 O16 95.95(10) . . ?
O29 Ti6 O19 104.57(10) . . ?
O29 Ti6 O28 95.86(11) . . ?
Ti2 Ti7 Ti8 64.030(16) . . ?
O5 Ti7 Ti2 85.43(6) . . ?
O5 Ti7 Ti8 35.99(6) . . ?
O6 Ti7 Ti2 129.63(6) . . ?
O6 Ti7 Ti8 113.30(6) . . ?
O6 Ti7 O5 77.35(8) . . ?
O6 Ti7 O7 94.01(8) . . ?
O6 Ti7 O19 94.44(8) . . ?
O6 Ti7 O20 151.12(8) . . ?
O7 Ti7 Ti2 91.35(6) . . ?
O7 Ti7 Ti8 150.96(6) . . ?
O7 Ti7 O5 165.42(8) . . ?
O7 Ti7 O20 112.02(8) . . ?
O17 Ti7 Ti2 129.82(7) . . ?
O17 Ti7 Ti8 88.84(7) . . ?
O17 Ti7 O5 96.32(9) . . ?
O17 Ti7 O6 99.20(9) . . ?
O17 Ti7 O7 96.65(9) . . ?
O17 Ti7 O19 166.32(9) . . ?
O17 Ti7 O20 90.30(9) . . ?
O19 Ti7 Ti2 36.67(5) . . ?
O19 Ti7 Ti8 84.73(6) . . ?
O19 Ti7 O5 85.53(8) . . ?
O19 Ti7 O7 83.43(8) . . ?
O19 Ti7 O20 77.09(8) . . ?
O20 Ti7 Ti2 41.77(5) . . ?
O20 Ti7 Ti8 39.21(5) . . ?
O20 Ti7 O5 74.51(8) . . ?
Ti1 Ti8 Ti2 60.183(15) . . ?
Ti1 Ti8 Ti7 70.603(17) . . ?
Ti7 Ti8 Ti2 56.611(14) . . ?
O1 Ti8 Ti1 39.96(6) . . ?
O1 Ti8 Ti2 79.90(6) . . ?
O1 Ti8 Ti7 110.33(6) . . ?
O1 Ti8 O4 87.22(8) . . ?
O1 Ti8 O5 148.60(9) . . ?
O1 Ti8 O20 75.44(8) . . ?
O3 Ti8 Ti1 140.39(7) . . ?
O3 Ti8 Ti2 111.02(7) . . ?
O3 Ti8 Ti7 140.67(7) . . ?
O3 Ti8 O1 102.53(9) . . ?
O3 Ti8 O4 77.20(8) . . ?
O3 Ti8 O5 107.39(9) . . ?
O3 Ti8 O20 148.12(9) . . ?
O4 Ti8 Ti1 86.74(5) . . ?
O4 Ti8 Ti2 33.83(5) . . ?
O4 Ti8 Ti7 83.30(5) . . ?
O5 Ti8 Ti1 108.66(6) . . ?
O5 Ti8 Ti2 80.68(6) . . ?
O5 Ti8 Ti7 38.38(6) . . ?
O5 Ti8 O4 90.22(8) . . ?
O5 Ti8 O20 74.17(8) . . ?
O20 Ti8 Ti1 38.15(5) . . ?
O20 Ti8 Ti2 37.11(5) . . ?
O20 Ti8 Ti7 36.47(5) . . ?
O20 Ti8 O4 70.93(7) . . ?
O26 Ti8 Ti1 99.08(10) . . ?
O26 Ti8 Ti2 153.90(10) . . ?
O26 Ti8 Ti7 103.43(9) . . ?
O26 Ti8 O1 93.94(11) . . ?
O26 Ti8 O3 95.06(12) . . ?
O26 Ti8 O4 172.23(11) . . ?
O26 Ti8 O5 92.75(11) . . ?
O26 Ti8 O20 116.79(11) . . ?
Ti8 O1 Ti1 103.30(9) . . ?
C1 O1 Ti1 112.62(19) . . ?
C1 O1 Ti8 136.1(2) . . ?
C2 O2 Ti1 116.78(19) . . ?
C7 O3 Ti8 121.68(18) . . ?
Ti2 O4 Ti8 108.03(8) . . ?
C8 O4 Ti2 140.67(18) . . ?
C8 O4 Ti8 111.30(17) . . ?
Ti8 O5 Ti7 105.63(9) . . ?
C13 O5 Ti7 114.45(18) . . ?
C13 O5 Ti8 138.46(19) . . ?
C14 O6 Ti7 118.34(18) . . ?
Ti7 O7 Ti5 124.73(9) . . ?
C19 O7 Ti5 107.67(17) . . ?
C19 O7 Ti7 126.84(18) . . ?
C24 O8 Ti5 125.08(18) . . ?
Ti5 O9 Ti6 127.38(9) . . ?
C31 O9 Ti5 122.06(19) . . ?
C31 O9 Ti6 109.95(18) . . ?
C32 O10 Ti6 122.46(18) . . ?
Ti4 O11 Ti5 103.30(9) . . ?
C26 O11 Ti4 114.74(18) . . ?
C26 O11 Ti5 131.86(19) . . ?
C25 O12 Ti4 119.06(19) . . ?
Ti4 O13 Ti3 107.49(9) . . ?
C43 O13 Ti3 112.35(18) . . ?
C43 O13 Ti4 140.14(19) . . ?
C44 O14 Ti3 121.30(19) . . ?
Ti3 O15 Ti2 104.74(8) . . ?
C50 O15 Ti2 119.24(17) . . ?
C50 O15 Ti3 135.11(18) . . ?
Ti6 O16 Ti2 103.37(9) . . ?
C49 O16 Ti2 120.34(18) . . ?
C49 O16 Ti6 136.05(18) . . ?
C37 O17 Ti7 165.2(2) . . ?
C38 O18 Ti1 155.2(2) . . ?
Ti6 O19 Ti2 109.93(9) . . ?
Ti6 O19 Ti7 143.05(10) . . ?
Ti7 O19 Ti2 106.99(9) . . ?
Ti1 O20 Ti2 105.95(8) . . ?
Ti1 O20 Ti8 101.29(8) . . ?
Ti7 O20 Ti1 136.80(10) . . ?
Ti7 O20 Ti2 99.68(8) . . ?
Ti7 O20 Ti8 104.32(8) . . ?
Ti8 O20 Ti2 106.00(8) . . ?
Ti1 O21 Ti2 106.88(8) . . ?
Ti1 O21 Ti4 89.31(7) . . ?
Ti2 O21 Ti4 95.91(7) . . ?
Ti3 O21 Ti1 139.92(10) . . ?
Ti3 O21 Ti2 108.44(9) . . ?
Ti3 O21 Ti4 105.19(8) . . ?
Ti2 O22 Ti4 111.46(9) . . ?
Ti2 O22 Ti5 135.48(10) . . ?
Ti4 O22 Ti5 110.03(9) . . ?
Ti4 O23 Ti1 113.19(10) . . ?
Ti3 O24 H24 117.3 . . ?
C58 O24 Ti3 132.8(2) . . ?
C58 O24 H24 109.5 . . ?
C61 O25 Ti3 169.1(3) . . ?
C76 O25 Ti3 157.3(6) . . ?
C64 O26 Ti8 179.1(4) . . ?
C55 O27 Ti5 152.1(3) . . ?
Ti6 O28 H28 118.7 . . ?
C67 O28 Ti6 131.52(19) . . ?
C67 O28 H28 109.5 . . ?
C70 O29 Ti6 162.0(2) . . ?
O1 C1 C2 113.1(3) . . ?
O1 C1 C6 125.2(3) . . ?
C6 C1 C2 121.6(3) . . ?
O2 C2 C1 116.2(3) . . ?
O2 C2 C3 123.8(3) . . ?
C3 C2 C1 120.0(3) . . ?
C2 C3 H3 120.7 . . ?
C2 C3 C4 118.6(4) . . ?
C4 C3 H3 120.7 . . ?
C3 C4 H4 119.5 . . ?
C5 C4 C3 120.9(3) . . ?
C5 C4 H4 119.5 . . ?
C4 C5 H5 119.8 . . ?
C4 C5 C6 120.5(4) . . ?
C6 C5 H5 119.8 . . ?
C1 C6 C5 118.3(4) . . ?
C1 C6 H6 120.8 . . ?
C5 C6 H6 120.8 . . ?
O3 C7 C8 116.9(3) . . ?
O3 C7 C12 123.5(3) . . ?
C12 C7 C8 119.6(3) . . ?
O4 C8 C7 112.9(3) . . ?
O4 C8 C9 126.3(3) . . ?
C9 C8 C7 120.8(3) . . ?
C8 C9 H9 120.5 . . ?
C8 C9 C10 119.0(3) . . ?
C10 C9 H9 120.5 . . ?
C9 C10 H10 119.8 . . ?
C11 C10 C9 120.4(4) . . ?
C11 C10 H10 119.8 . . ?
C10 C11 H11 119.7 . . ?
C12 C11 C10 120.6(3) . . ?
C12 C11 H11 119.7 . . ?
C7 C12 H12 120.2 . . ?
C11 C12 C7 119.6(3) . . ?
C11 C12 H12 120.2 . . ?
O5 C13 C14 113.0(3) . . ?
O5 C13 C18 125.5(3) . . ?
C18 C13 C14 121.5(3) . . ?
O6 C14 C13 115.9(3) . . ?
O6 C14 C15 123.9(3) . . ?
C15 C14 C13 120.2(3) . . ?
C14 C15 H15 120.8 . . ?
C14 C15 C16 118.4(4) . . ?
C16 C15 H15 120.8 . . ?
C15 C16 H16 119.3 . . ?
C17 C16 C15 121.4(4) . . ?
C17 C16 H16 119.3 . . ?
C16 C17 H17 119.8 . . ?
C16 C17 C18 120.3(3) . . ?
C18 C17 H17 119.8 . . ?
C13 C18 C17 118.2(3) . . ?
C13 C18 H18 120.9 . . ?
C17 C18 H18 120.9 . . ?
O7 C19 C20 125.2(3) . . ?
O7 C19 C24 115.1(3) . . ?
C20 C19 C24 119.7(3) . . ?
C19 C20 H20 120.5 . . ?
C19 C20 C21 119.0(3) . . ?
C21 C20 H20 120.5 . . ?
C20 C21 H21 119.6 . . ?
C22 C21 C20 120.9(3) . . ?
C22 C21 H21 119.6 . . ?
C21 C22 H22 119.9 . . ?
C21 C22 C23 120.2(3) . . ?
C23 C22 H22 119.9 . . ?
C22 C23 H23 120.3 . . ?
C24 C23 C22 119.4(3) . . ?
C24 C23 H23 120.3 . . ?
O8 C24 C19 117.1(3) . . ?
O8 C24 C23 122.1(3) . . ?
C23 C24 C19 120.8(3) . . ?
O12 C25 C26 115.2(3) . . ?
O12 C25 C30 124.5(3) . . ?
C26 C25 C30 120.3(3) . . ?
O11 C26 C25 112.2(3) . . ?
O11 C26 C27 125.8(3) . . ?
C25 C26 C27 121.9(3) . . ?
C26 C27 H27 121.4 . . ?
C26 C27 C28 117.3(3) . . ?
C28 C27 H27 121.4 . . ?
C27 C28 H28A 119.4 . . ?
C29 C28 C27 121.1(3) . . ?
C29 C28 H28A 119.4 . . ?
C28 C29 H29 119.3 . . ?
C28 C29 C30 121.4(3) . . ?
C30 C29 H29 119.3 . . ?
C25 C30 H30 121.0 . . ?
C29 C30 C25 117.9(4) . . ?
C29 C30 H30 121.0 . . ?
O9 C31 C32 113.8(3) . . ?
C36 C31 O9 126.8(3) . . ?
C36 C31 C32 119.4(3) . . ?
O10 C32 C31 116.3(3) . . ?
O10 C32 C33 122.8(3) . . ?
C33 C32 C31 120.9(3) . . ?
C32 C33 H33 120.6 . . ?
C34 C33 C32 118.9(3) . . ?
C34 C33 H33 120.6 . . ?
C33 C34 H34 119.8 . . ?
C35 C34 C33 120.4(3) . . ?
C35 C34 H34 119.8 . . ?
C34 C35 H35 119.6 . . ?
C34 C35 C36 120.9(4) . . ?
C36 C35 H35 119.6 . . ?
C31 C36 C35 119.5(3) . . ?
C31 C36 H36 120.3 . . ?
C35 C36 H36 120.3 . . ?
O17 C37 C38 121.0(3) . . ?
O17 C37 C42 119.6(3) . . ?
C42 C37 C38 119.5(3) . . ?
O18 C38 C37 121.2(3) . . ?
O18 C38 C39 119.3(3) . . ?
C39 C38 C37 119.5(3) . . ?
C38 C39 H39 119.9 . . ?
C40 C39 C38 120.2(4) . . ?
C40 C39 H39 119.9 . . ?
C39 C40 H40 119.8 . . ?
C41 C40 C39 120.4(4) . . ?
C41 C40 H40 119.8 . . ?
C40 C41 H41 120.0 . . ?
C40 C41 C42 120.1(4) . . ?
C42 C41 H41 120.0 . . ?
C37 C42 H42 119.8 . . ?
C41 C42 C37 120.3(4) . . ?
C41 C42 H42 119.8 . . ?
O13 C43 C44 112.9(3) . . ?
O13 C43 C48 126.5(3) . . ?
C48 C43 C44 120.6(3) . . ?
O14 C44 C43 116.1(3) . . ?
O14 C44 C45 123.1(3) . . ?
C45 C44 C43 120.8(3) . . ?
C44 C45 H45 120.8 . . ?
C46 C45 C44 118.5(3) . . ?
C46 C45 H45 120.8 . . ?
C45 C46 H46 119.6 . . ?
C45 C46 C47 120.9(4) . . ?
C47 C46 H46 119.6 . . ?
C46 C47 H47 119.7 . . ?
C46 C47 C48 120.7(4) . . ?
C48 C47 H47 119.7 . . ?
C43 C48 C47 118.5(3) . . ?
C43 C48 H48 120.8 . . ?
C47 C48 H48 120.8 . . ?
O16 C49 C50 113.6(3) . . ?
O16 C49 C54 124.6(3) . . ?
C50 C49 C54 121.8(3) . . ?
O15 C50 C49 113.2(3) . . ?
O15 C50 C51 125.8(3) . . ?
C49 C50 C51 121.0(3) . . ?
C50 C51 H51 121.2 . . ?
C52 C51 C50 117.5(3) . . ?
C52 C51 H51 121.2 . . ?
C51 C52 H52 119.2 . . ?
C53 C52 C51 121.6(3) . . ?
C53 C52 H52 119.2 . . ?
C52 C53 H53 119.5 . . ?
C52 C53 C54 120.9(3) . . ?
C54 C53 H53 119.5 . . ?
C49 C54 C53 117.2(3) . . ?
C49 C54 H54 121.4 . . ?
C53 C54 H54 121.4 . . ?
O27 C55 H55 104.7 . . ?
O27 C55 C56 111.4(4) . . ?
O27 C55 C57 111.4(4) . . ?
C56 C55 H55 104.7 . . ?
C57 C55 H55 104.7 . . ?
C57 C55 C56 118.4(5) . . ?
C55 C56 H56A 109.5 . . ?
C55 C56 H56B 109.5 . . ?
C55 C56 H56C 109.5 . . ?
H56A C56 H56B 109.5 . . ?
H56A C56 H56C 109.5 . . ?
H56B C56 H56C 109.5 . . ?
C55 C57 H57A 109.5 . . ?
C55 C57 H57B 109.5 . . ?
C55 C57 H57C 109.5 . . ?
H57A C57 H57B 109.5 . . ?
H57A C57 H57C 109.5 . . ?
H57B C57 H57C 109.5 . . ?
O24 C58 H58 108.6 . . ?
O24 C58 C59 108.4(3) . . ?
O24 C58 C60 109.3(4) . . ?
C59 C58 H58 108.6 . . ?
C60 C58 H58 108.6 . . ?
C60 C58 C59 113.3(4) . . ?
C58 C59 H59A 109.5 . . ?
C58 C59 H59B 109.5 . . ?
C58 C59 H59C 109.5 . . ?
H59A C59 H59B 109.5 . . ?
H59A C59 H59C 109.5 . . ?
H59B C59 H59C 109.5 . . ?
C58 C60 H60A 109.5 . . ?
C58 C60 H60B 109.5 . . ?
C58 C60 H60C 109.5 . . ?
H60A C60 H60B 109.5 . . ?
H60A C60 H60C 109.5 . . ?
H60B C60 H60C 109.5 . . ?
O25 C61 H61 109.8 . . ?
O25 C61 C62 109.1(5) . . ?
O25 C61 C63 104.6(5) . . ?
C62 C61 H61 109.8 . . ?
C62 C61 C63 113.5(5) . . ?
C63 C61 H61 109.8 . . ?
C61 C62 H62A 109.5 . . ?
C61 C62 H62B 109.5 . . ?
C61 C62 H62C 109.5 . . ?
H62A C62 H62B 109.5 . . ?
H62A C62 H62C 109.5 . . ?
H62B C62 H62C 109.5 . . ?
C61 C63 H63A 109.5 . . ?
C61 C63 H63B 109.5 . . ?
C61 C63 H63C 109.5 . . ?
H63A C63 H63B 109.5 . . ?
H63A C63 H63C 109.5 . . ?
H63B C63 H63C 109.5 . . ?
O26 C64 C65 118.3(5) . . ?
O26 C64 C66 115.2(5) . . ?
C65 C64 C66 124.4(6) . . ?
C64 C65 H65A 109.5 . . ?
C64 C65 H65B 109.5 . . ?
C64 C65 H65C 109.5 . . ?
H65A C65 H65B 109.5 . . ?
H65A C65 H65C 109.5 . . ?
H65B C65 H65C 109.5 . . ?
C64 C66 H66A 109.5 . . ?
C64 C66 H66B 109.5 . . ?
C64 C66 H66C 109.5 . . ?
H66A C66 H66B 109.5 . . ?
H66A C66 H66C 109.5 . . ?
H66B C66 H66C 109.5 . . ?
O28 C67 H67 108.2 . . ?
O28 C67 C68 109.7(3) . . ?
O28 C67 C69 109.3(3) . . ?
C68 C67 H67 108.2 . . ?
C68 C67 C69 113.2(3) . . ?
C69 C67 H67 108.2 . . ?
C67 C68 H68A 109.5 . . ?
C67 C68 H68B 109.5 . . ?
C67 C68 H68C 109.5 . . ?
H68A C68 H68B 109.5 . . ?
H68A C68 H68C 109.5 . . ?
H68B C68 H68C 109.5 . . ?
C67 C69 H69A 109.5 . . ?
C67 C69 H69B 109.5 . . ?
C67 C69 H69C 109.5 . . ?
H69A C69 H69B 109.5 . . ?
H69A C69 H69C 109.5 . . ?
H69B C69 H69C 109.5 . . ?
O29 C70 H70 108.6 . . ?
O29 C70 C71 108.7(3) . . ?
O29 C70 C72 108.0(3) . . ?
C71 C70 H70 108.6 . . ?
C72 C70 H70 108.6 . . ?
C72 C70 C71 114.1(4) . . ?
C70 C71 H71A 109.5 . . ?
C70 C71 H71B 109.5 . . ?
C70 C71 H71C 109.5 . . ?
H71A C71 H71B 109.5 . . ?
H71A C71 H71C 109.5 . . ?
H71B C71 H71C 109.5 . . ?
C70 C72 H72A 109.5 . . ?
C70 C72 H72B 109.5 . . ?
C70 C72 H72C 109.5 . . ?
H72A C72 H72B 109.5 . . ?
H72A C72 H72C 109.5 . . ?
H72B C72 H72C 109.5 . . ?
H62D C62A H62E 109.5 . . ?
H62D C62A H62F 109.5 . . ?
H62E C62A H62F 109.5 . . ?
C76 C62A H62D 109.5 . . ?
C76 C62A H62E 109.5 . . ?
C76 C62A H62F 109.5 . . ?
H63D C63A H63E 109.5 . . ?
H63D C63A H63F 109.5 . . ?
H63E C63A H63F 109.5 . . ?
C76 C63A H63D 109.5 . . ?
C76 C63A H63E 109.5 . . ?
C76 C63A H63F 109.5 . . ?
O25 C76 H76 90.8 . . ?
C62A C76 O25 115.4(11) . . ?
C62A C76 C63A 125.9(11) . . ?
C62A C76 H76 90.8 . . ?
C63A C76 O25 118.7(11) . . ?
C63A C76 H76 90.8 . . ?

loop_
_geom_bond_atom_site_label_1
_geom_bond_atom_site_label_2
_geom_bond_distance
_geom_bond_site_symmetry_2
_geom_bond_publ_flag
Ti1 Ti2 3.2983(7) . ?
Ti1 Ti4 3.0314(8) . ?
Ti1 Ti8 3.1860(8) . ?
Ti1 O1 2.103(2) . ?
Ti1 O2 1.942(2) . ?
Ti1 O18 1.811(2) . ?
Ti1 O20 2.0067(19) . ?
Ti1 O21 2.0524(19) . ?
Ti1 O23 1.828(2) . ?
Ti2 Ti3 3.2449(7) . ?
Ti2 Ti4 3.2033(7) . ?
Ti2 Ti6 3.1850(7) . ?
Ti2 Ti7 3.1425(7) . ?
Ti2 O4 1.9808(19) . ?
Ti2 O15 2.0752(19) . ?
Ti2 O16 2.0450(19) . ?
Ti2 O19 1.9622(19) . ?
Ti2 O20 2.1237(19) . ?
Ti2 O21 2.0540(19) . ?
Ti2 O22 1.9227(19) . ?
Ti3 Ti4 3.3423(7) . ?
Ti3 O13 2.158(2) . ?
Ti3 O14 1.866(2) . ?
Ti3 O15 2.022(2) . ?
Ti3 O21 1.9451(19) . ?
Ti3 O24 2.066(2) . ?
Ti3 O25 1.740(2) . ?
Ti4 Ti5 3.2127(7) . ?
Ti4 O11 2.031(2) . ?
Ti4 O12 1.891(2) . ?
Ti4 O13 1.984(2) . ?
Ti4 O21 2.2558(19) . ?
Ti4 O22 1.9536(19) . ?
Ti4 O23 1.803(2) . ?
Ti5 O7 2.352(2) . ?
Ti5 O8 1.857(2) . ?
Ti5 O9 2.004(2) . ?
Ti5 O11 2.065(2) . ?
Ti5 O22 1.9677(19) . ?
Ti5 O27 1.746(2) . ?
Ti6 O9 2.233(2) . ?
Ti6 O10 1.865(2) . ?
Ti6 O16 2.014(2) . ?
Ti6 O19 1.9276(19) . ?
Ti6 O28 2.072(2) . ?
Ti6 O29 1.738(2) . ?
Ti7 Ti8 3.2382(7) . ?
Ti7 O5 2.088(2) . ?
Ti7 O6 1.933(2) . ?
Ti7 O7 1.9678(19) . ?
Ti7 O17 1.810(2) . ?
Ti7 O19 1.9472(19) . ?
Ti7 O20 1.9864(19) . ?
Ti8 O1 1.958(2) . ?
Ti8 O3 1.858(2) . ?
Ti8 O4 2.198(2) . ?
Ti8 O5 1.976(2) . ?
Ti8 O20 2.1128(19) . ?
Ti8 O26 1.746(2) . ?
O1 C1 1.370(4) . ?
O2 C2 1.364(4) . ?
O3 C7 1.351(4) . ?
O4 C8 1.366(3) . ?
O5 C13 1.363(4) . ?
O6 C14 1.363(4) . ?
O7 C19 1.381(3) . ?
O8 C24 1.354(4) . ?
O9 C31 1.379(3) . ?
O10 C32 1.358(4) . ?
O11 C26 1.376(3) . ?
O12 C25 1.349(4) . ?
O13 C43 1.366(4) . ?
O14 C44 1.358(4) . ?
O15 C50 1.366(3) . ?
O16 C49 1.362(3) . ?
O17 C37 1.351(4) . ?
O18 C38 1.340(4) . ?
O24 H24 0.8200 . ?
O24 C58 1.441(4) . ?
O25 C61 1.434(6) . ?
O25 C76 1.430(12) . ?
O26 C64 1.375(5) . ?
O27 C55 1.387(5) . ?
O28 H28 0.8200 . ?
O28 C67 1.462(4) . ?
O29 C70 1.428(4) . ?
C1 C2 1.390(5) . ?
C1 C6 1.375(5) . ?
C2 C3 1.388(5) . ?
C3 H3 0.9300 . ?
C3 C4 1.390(6) . ?
C4 H4 0.9300 . ?
C4 C5 1.384(6) . ?
C5 H5 0.9300 . ?
C5 C6 1.393(5) . ?
C6 H6 0.9300 . ?
C7 C8 1.401(4) . ?
C7 C12 1.386(5) . ?
C8 C9 1.375(5) . ?
C9 H9 0.9300 . ?
C9 C10 1.392(5) . ?
C10 H10 0.9300 . ?
C10 C11 1.385(6) . ?
C11 H11 0.9300 . ?
C11 C12 1.377(6) . ?
C12 H12 0.9300 . ?
C13 C14 1.387(4) . ?
C13 C18 1.378(4) . ?
C14 C15 1.378(5) . ?
C15 H15 0.9300 . ?
C15 C16 1.389(5) . ?
C16 H16 0.9300 . ?
C16 C17 1.374(6) . ?
C17 H17 0.9300 . ?
C17 C18 1.390(5) . ?
C18 H18 0.9300 . ?
C19 C20 1.385(4) . ?
C19 C24 1.394(4) . ?
C20 H20 0.9300 . ?
C20 C21 1.390(5) . ?
C21 H21 0.9300 . ?
C21 C22 1.378(6) . ?
C22 H22 0.9300 . ?
C22 C23 1.381(6) . ?
C23 H23 0.9300 . ?
C23 C24 1.377(4) . ?
C25 C26 1.379(5) . ?
C25 C30 1.391(5) . ?
C26 C27 1.382(5) . ?
C27 H27 0.9300 . ?
C27 C28 1.395(5) . ?
C28 H28A 0.9300 . ?
C28 C29 1.371(6) . ?
C29 H29 0.9300 . ?
C29 C30 1.386(5) . ?
C30 H30 0.9300 . ?
C31 C32 1.398(5) . ?
C31 C36 1.373(5) . ?
C32 C33 1.387(4) . ?
C33 H33 0.9300 . ?
C33 C34 1.377(6) . ?
C34 H34 0.9300 . ?
C34 C35 1.375(6) . ?
C35 H35 0.9300 . ?
C35 C36 1.389(5) . ?
C36 H36 0.9300 . ?
C37 C38 1.398(5) . ?
C37 C42 1.387(5) . ?
C38 C39 1.391(5) . ?
C39 H39 0.9300 . ?
C39 C40 1.377(6) . ?
C40 H40 0.9300 . ?
C40 C41 1.374(7) . ?
C41 H41 0.9300 . ?
C41 C42 1.384(6) . ?
C42 H42 0.9300 . ?
C43 C44 1.394(5) . ?
C43 C48 1.382(5) . ?
C44 C45 1.388(5) . ?
C45 H45 0.9300 . ?
C45 C46 1.381(6) . ?
C46 H46 0.9300 . ?
C46 C47 1.388(6) . ?
C47 H47 0.9300 . ?
C47 C48 1.393(5) . ?
C48 H48 0.9300 . ?
C49 C50 1.375(4) . ?
C49 C54 1.383(4) . ?
C50 C51 1.390(4) . ?
C51 H51 0.9300 . ?
C51 C52 1.386(5) . ?
C52 H52 0.9300 . ?
C52 C53 1.372(6) . ?
C53 H53 0.9300 . ?
C53 C54 1.402(5) . ?
C54 H54 0.9300 . ?
C55 H55 0.9800 . ?
C55 C56 1.487(6) . ?
C55 C57 1.477(6) . ?
C56 H56A 0.9600 . ?
C56 H56B 0.9600 . ?
C56 H56C 0.9600 . ?
C57 H57A 0.9600 . ?
C57 H57B 0.9600 . ?
C57 H57C 0.9600 . ?
C58 H58 0.9800 . ?
C58 C59 1.532(5) . ?
C58 C60 1.505(5) . ?
C59 H59A 0.9600 . ?
C59 H59B 0.9600 . ?
C59 H59C 0.9600 . ?
C60 H60A 0.9600 . ?
C60 H60B 0.9600 . ?
C60 H60C 0.9600 . ?
C61 H61 0.9800 . ?
C61 C62 1.519(7) . ?
C61 C63 1.527(7) . ?
C62 H62A 0.9600 . ?
C62 H62B 0.9600 . ?
C62 H62C 0.9600 . ?
C63 H63A 0.9600 . ?
C63 H63B 0.9600 . ?
C63 H63C 0.9600 . ?
C64 C65 1.402(7) . ?
C64 C66 1.456(6) . ?
C65 H65A 0.9600 . ?
C65 H65B 0.9600 . ?
C65 H65C 0.9600 . ?
C66 H66A 0.9600 . ?
C66 H66B 0.9600 . ?
C66 H66C 0.9600 . ?
C67 H67 0.9800 . ?
C67 C68 1.504(5) . ?
C67 C69 1.518(5) . ?
C68 H68A 0.9600 . ?
C68 H68B 0.9600 . ?
C68 H68C 0.9600 . ?
C69 H69A 0.9600 . ?
C69 H69B 0.9600 . ?
C69 H69C 0.9600 . ?
C70 H70 0.9800 . ?
C70 C71 1.508(5) . ?
C70 C72 1.497(5) . ?
C71 H71A 0.9600 . ?
C71 H71B 0.9600 . ?
C71 H71C 0.9600 . ?
C72 H72A 0.9600 . ?
C72 H72B 0.9600 . ?
C72 H72C 0.9600 . ?
C62A H62D 0.9600 . ?
C62A H62E 0.9600 . ?
C62A H62F 0.9600 . ?
C62A C76 1.414(17) . ?
C63A H63D 0.9600 . ?
C63A H63E 0.9600 . ?
C63A H63F 0.9600 . ?
C63A C76 1.429(17) . ?
C76 H76 0.9800 . ?

loop_
_geom_torsion_atom_site_label_1
_geom_torsion_atom_site_label_2
_geom_torsion_atom_site_label_3
_geom_torsion_atom_site_label_4
_geom_torsion
_geom_torsion_site_symmetry_1
_geom_torsion_site_symmetry_2
_geom_torsion_site_symmetry_3
_geom_torsion_site_symmetry_4
_geom_torsion_publ_flag
Ti1 Ti4 O12 C25 105.7(2) . . . . ?
Ti1 Ti8 O3 C7 67.7(3) . . . . ?
Ti1 O1 C1 C2 14.3(3) . . . . ?
Ti1 O1 C1 C6 -166.8(3) . . . . ?
Ti1 O2 C2 C1 -14.6(3) . . . . ?
Ti1 O2 C2 C3 164.9(3) . . . . ?
Ti1 O18 C38 C37 -43.9(7) . . . . ?
Ti1 O18 C38 C39 135.7(5) . . . . ?
Ti2 Ti1 O18 C38 50.3(6) . . . . ?
Ti2 Ti1 O23 Ti4 23.67(10) . . . . ?
Ti2 Ti3 O14 C44 -65.1(3) . . . . ?
Ti2 Ti3 O25 C61 -56.0(17) . . . . ?
Ti2 Ti3 O25 C76 174.4(16) . . . . ?
Ti2 Ti4 O12 C25 -108.1(4) . . . . ?
Ti2 Ti4 O23 Ti1 -24.48(11) . . . . ?
Ti2 Ti6 O10 C32 73.8(2) . . . . ?
Ti2 Ti6 O29 C70 144.1(8) . . . . ?
Ti2 Ti7 O17 C37 -9.5(9) . . . . ?
Ti2 Ti8 O3 C7 -0.5(2) . . . . ?
Ti2 O4 C8 C7 -178.3(2) . . . . ?
Ti2 O4 C8 C9 2.2(5) . . . . ?
Ti2 O15 C50 C49 3.6(3) . . . . ?
Ti2 O15 C50 C51 -177.3(2) . . . . ?
Ti2 O16 C49 C50 -3.4(3) . . . . ?
Ti2 O16 C49 C54 178.1(3) . . . . ?
Ti3 Ti4 O12 C25 -168.7(2) . . . . ?
Ti3 Ti4 O23 Ti1 35.17(11) . . . . ?
Ti3 O13 C43 C44 -2.5(3) . . . . ?
Ti3 O13 C43 C48 178.3(3) . . . . ?
Ti3 O14 C44 C43 -2.7(4) . . . . ?
Ti3 O14 C44 C45 177.5(3) . . . . ?
Ti3 O15 C50 C49 170.9(2) . . . . ?
Ti3 O15 C50 C51 -10.1(5) . . . . ?
Ti3 O24 C58 C59 -125.5(4) . . . . ?
Ti3 O24 C58 C60 110.6(4) . . . . ?
Ti3 O25 C61 C62 -51(2) . . . . ?
Ti3 O25 C61 C63 -172.3(14) . . . . ?
Ti3 O25 C76 C62A -164.2(9) . . . . ?
Ti3 O25 C76 C63A 19(3) . . . . ?
Ti4 Ti1 O18 C38 -29.4(6) . . . . ?
Ti4 Ti3 O14 C44 1.1(2) . . . . ?
Ti4 Ti3 O25 C61 -100.4(17) . . . . ?
Ti4 Ti3 O25 C76 129.9(16) . . . . ?
Ti4 Ti5 O8 C24 79.2(2) . . . . ?
Ti4 Ti5 O27 C55 -20.3(6) . . . . ?
Ti4 O11 C26 C25 -2.5(3) . . . . ?
Ti4 O11 C26 C27 177.4(3) . . . . ?
Ti4 O12 C25 C26 8.4(4) . . . . ?
Ti4 O12 C25 C30 -171.6(3) . . . . ?
Ti4 O13 C43 C44 179.4(2) . . . . ?
Ti4 O13 C43 C48 0.2(6) . . . . ?
Ti5 Ti4 O12 C25 -30.1(3) . . . . ?
Ti5 Ti4 O23 Ti1 -92.65(11) . . . . ?
Ti5 O7 C19 C20 -178.8(3) . . . . ?
Ti5 O7 C19 C24 -1.2(3) . . . . ?
Ti5 O8 C24 C19 0.7(4) . . . . ?
Ti5 O8 C24 C23 178.4(3) . . . . ?
Ti5 O9 C31 C32 -163.3(2) . . . . ?
Ti5 O9 C31 C36 18.5(4) . . . . ?
Ti5 O11 C26 C25 136.4(3) . . . . ?
Ti5 O11 C26 C27 -43.7(5) . . . . ?
Ti5 O27 C55 C56 -88.7(8) . . . . ?
Ti5 O27 C55 C57 136.7(5) . . . . ?
Ti6 O9 C31 C32 8.4(3) . . . . ?
Ti6 O9 C31 C36 -169.8(3) . . . . ?
Ti6 O10 C32 C31 -5.4(4) . . . . ?
Ti6 O10 C32 C33 171.5(3) . . . . ?
Ti6 O16 C49 C50 -176.7(2) . . . . ?
Ti6 O16 C49 C54 4.7(5) . . . . ?
Ti6 O28 C67 C68 111.2(3) . . . . ?
Ti6 O28 C67 C69 -124.2(3) . . . . ?
Ti6 O29 C70 C71 40.9(10) . . . . ?
Ti6 O29 C70 C72 165.3(7) . . . . ?
Ti7 Ti8 O3 C7 -63.0(3) . . . . ?
Ti7 O5 C13 C14 -7.3(3) . . . . ?
Ti7 O5 C13 C18 174.3(3) . . . . ?
Ti7 O6 C14 C13 6.9(3) . . . . ?
Ti7 O6 C14 C15 -174.0(3) . . . . ?
Ti7 O7 C19 C20 -8.5(4) . . . . ?
Ti7 O7 C19 C24 169.1(2) . . . . ?
Ti7 O17 C37 C38 18.4(11) . . . . ?
Ti7 O17 C37 C42 -161.1(7) . . . . ?
Ti8 Ti1 O18 C38 98.3(5) . . . . ?
Ti8 Ti1 O23 Ti4 61.63(18) . . . . ?
Ti8 Ti7 O17 C37 -63.6(8) . . . . ?
Ti8 O1 C1 C2 156.8(2) . . . . ?
Ti8 O1 C1 C6 -24.4(5) . . . . ?
Ti8 O3 C7 C8 2.2(4) . . . . ?
Ti8 O3 C7 C12 -178.2(3) . . . . ?
Ti8 O4 C8 C7 1.8(3) . . . . ?
Ti8 O4 C8 C9 -177.7(3) . . . . ?
Ti8 O5 C13 C14 -171.0(2) . . . . ?
Ti8 O5 C13 C18 10.7(5) . . . . ?
O1 Ti1 O18 C38 133.1(5) . . . . ?
O1 Ti1 O23 Ti4 -27.3(4) . . . . ?
O1 Ti8 O3 C7 83.3(2) . . . . ?
O1 C1 C2 O2 -0.9(4) . . . . ?
O1 C1 C2 C3 179.5(3) . . . . ?
O1 C1 C6 C5 -179.0(3) . . . . ?
O2 Ti1 O18 C38 -148.6(5) . . . . ?
O2 Ti1 O23 Ti4 -104.21(12) . . . . ?
O2 C2 C3 C4 -180.0(3) . . . . ?
O3 C7 C8 O4 -2.5(4) . . . . ?
O3 C7 C8 C9 176.9(3) . . . . ?
O3 C7 C12 C11 -177.4(3) . . . . ?
O4 Ti8 O3 C7 -0.8(2) . . . . ?
O4 C8 C9 C10 -179.6(3) . . . . ?
O5 Ti7 O17 C37 -98.8(8) . . . . ?
O5 Ti8 O3 C7 -87.0(2) . . . . ?
O5 C13 C14 O6 0.8(4) . . . . ?
O5 C13 C14 C15 -178.4(3) . . . . ?
O5 C13 C18 C17 178.1(3) . . . . ?
O6 Ti7 O17 C37 -177.0(8) . . . . ?
O6 C14 C15 C16 -178.6(3) . . . . ?
O7 Ti5 O8 C24 -1.0(2) . . . . ?
O7 Ti7 O17 C37 87.8(8) . . . . ?
O7 C19 C20 C21 176.1(3) . . . . ?
O7 C19 C24 O8 0.6(4) . . . . ?
O7 C19 C24 C23 -177.2(3) . . . . ?
O8 Ti5 O27 C55 -151.9(6) . . . . ?
O9 Ti5 O8 C24 -87.4(2) . . . . ?
O9 Ti5 O27 C55 110.1(6) . . . . ?
O9 Ti6 O10 C32 7.6(2) . . . . ?
O9 C31 C32 O10 -3.3(4) . . . . ?
O9 C31 C32 C33 179.8(3) . . . . ?
O9 C31 C36 C35 179.9(3) . . . . ?
O10 Ti6 O29 C70 3.7(8) . . . . ?
O10 C32 C33 C34 -176.2(3) . . . . ?
O11 Ti4 O12 C25 -7.4(2) . . . . ?
O11 Ti4 O23 Ti1 -128.73(11) . . . . ?
O11 Ti5 O8 C24 87.0(2) . . . . ?
O11 Ti5 O27 C55 -58.3(6) . . . . ?
O11 C26 C27 C28 -177.8(3) . . . . ?
O12 Ti4 O23 Ti1 152.54(12) . . . . ?
O12 C25 C26 O11 -3.4(4) . . . . ?
O12 C25 C26 C27 176.7(3) . . . . ?
O12 C25 C30 C29 -178.3(4) . . . . ?
O13 Ti3 O14 C44 0.9(2) . . . . ?
O13 Ti4 O12 C25 -145.9(3) . . . . ?
O13 Ti4 O23 Ti1 64.26(15) . . . . ?
O13 C43 C44 O14 3.3(4) . . . . ?
O13 C43 C44 C45 -176.9(3) . . . . ?
O13 C43 C48 C47 176.9(4) . . . . ?
O14 Ti3 O25 C61 83.4(17) . . . . ?
O14 Ti3 O25 C76 -46.2(16) . . . . ?
O14 C44 C45 C46 178.9(4) . . . . ?
O15 Ti3 O14 C44 -83.5(2) . . . . ?
O15 Ti3 O25 C61 -17.8(17) . . . . ?
O15 Ti3 O25 C76 -147.4(16) . . . . ?
O15 C50 C51 C52 -179.0(3) . . . . ?
O16 Ti6 O10 C32 91.7(2) . . . . ?
O16 Ti6 O29 C70 105.5(8) . . . . ?
O16 C49 C50 O15 -0.2(4) . . . . ?
O16 C49 C50 C51 -179.3(3) . . . . ?
O16 C49 C54 C53 179.5(3) . . . . ?
O17 C37 C38 O18 0.9(5) . . . . ?
O17 C37 C38 C39 -178.7(4) . . . . ?
O17 C37 C42 C41 179.1(5) . . . . ?
O18 Ti1 O23 Ti4 153.54(12) . . . . ?
O18 C38 C39 C40 -179.9(5) . . . . ?
O19 Ti6 O10 C32 17.7(4) . . . . ?
O19 Ti7 O17 C37 -1.7(11) . . . . ?
O20 Ti1 O18 C38 58.3(6) . . . . ?
O20 Ti1 O23 Ti4 59.58(13) . . . . ?
O20 Ti7 O17 C37 -24.4(8) . . . . ?
O20 Ti8 O3 C7 0.8(3) . . . . ?
O21 Ti1 O18 C38 35.0(8) . . . . ?
O21 Ti1 O23 Ti4 -11.58(11) . . . . ?
O21 Ti3 O14 C44 -7.4(4) . . . . ?
O21 Ti3 O25 C61 -93.5(17) . . . . ?
O21 Ti3 O25 C76 136.9(16) . . . . ?
O21 Ti4 O12 C25 162.2(2) . . . . ?
O21 Ti4 O23 Ti1 10.72(10) . . . . ?
O22 Ti4 O12 C25 -50.0(3) . . . . ?
O22 Ti4 O23 Ti1 -54.59(13) . . . . ?
O22 Ti5 O8 C24 36.3(4) . . . . ?
O22 Ti5 O27 C55 13.5(6) . . . . ?
O23 Ti1 O18 C38 -47.1(6) . . . . ?
O23 Ti4 O12 C25 87.4(3) . . . . ?
O24 Ti3 O14 C44 83.6(2) . . . . ?
O24 Ti3 O25 C61 179(100) . . . . ?
O24 Ti3 O25 C76 49.2(16) . . . . ?
O25 Ti3 O14 C44 179.0(2) . . . . ?
O26 Ti8 O3 C7 178.5(2) . . . . ?
O27 Ti5 O8 C24 177.8(2) . . . . ?
O28 Ti6 O10 C32 -74.8(2) . . . . ?
O28 Ti6 O29 C70 -89.3(8) . . . . ?
O29 Ti6 O10 C32 -170.9(2) . . . . ?
C1 C2 C3 C4 -0.5(5) . . . . ?
C2 C1 C6 C5 -0.3(5) . . . . ?
C2 C3 C4 C5 0.0(6) . . . . ?
C3 C4 C5 C6 0.4(6) . . . . ?
C4 C5 C6 C1 -0.2(6) . . . . ?
C6 C1 C2 O2 -179.8(3) . . . . ?
C6 C1 C2 C3 0.6(5) . . . . ?
C7 C8 C9 C10 1.0(5) . . . . ?
C8 C7 C12 C11 2.2(5) . . . . ?
C8 C9 C10 C11 1.2(6) . . . . ?
C9 C10 C11 C12 -1.7(7) . . . . ?
C10 C11 C12 C7 -0.1(6) . . . . ?
C12 C7 C8 O4 177.8(3) . . . . ?
C12 C7 C8 C9 -2.7(5) . . . . ?
C13 C14 C15 C16 0.4(5) . . . . ?
C14 C13 C18 C17 -0.1(5) . . . . ?
C14 C15 C16 C17 -0.9(7) . . . . ?
C15 C16 C17 C18 0.9(7) . . . . ?
C16 C17 C18 C13 -0.3(6) . . . . ?
C18 C13 C14 O6 179.2(3) . . . . ?
C18 C13 C14 C15 0.1(5) . . . . ?
C19 C20 C21 C22 1.3(7) . . . . ?
C20 C19 C24 O8 178.3(3) . . . . ?
C20 C19 C24 C23 0.5(5) . . . . ?
C20 C21 C22 C23 -0.5(7) . . . . ?
C21 C22 C23 C24 -0.4(7) . . . . ?
C22 C23 C24 O8 -177.3(4) . . . . ?
C22 C23 C24 C19 0.4(6) . . . . ?
C24 C19 C20 C21 -1.3(5) . . . . ?
C25 C26 C27 C28 2.1(6) . . . . ?
C26 C25 C30 C29 1.6(6) . . . . ?
C26 C27 C28 C29 0.5(6) . . . . ?
C27 C28 C29 C30 -2.1(7) . . . . ?
C28 C29 C30 C25 1.0(7) . . . . ?
C30 C25 C26 O11 176.7(3) . . . . ?
C30 C25 C26 C27 -3.2(6) . . . . ?
C31 C32 C33 C34 0.6(5) . . . . ?
C32 C31 C36 C35 1.7(5) . . . . ?
C32 C33 C34 C35 0.7(6) . . . . ?
C33 C34 C35 C36 -0.8(6) . . . . ?
C34 C35 C36 C31 -0.4(6) . . . . ?
C36 C31 C32 O10 175.1(3) . . . . ?
C36 C31 C32 C33 -1.8(5) . . . . ?
C37 C38 C39 C40 -0.4(7) . . . . ?
C38 C37 C42 C41 -0.5(7) . . . . ?
C38 C39 C40 C41 -0.6(9) . . . . ?
C39 C40 C41 C42 1.0(10) . . . . ?
C40 C41 C42 C37 -0.5(9) . . . . ?
C42 C37 C38 O18 -179.5(4) . . . . ?
C42 C37 C38 C39 0.9(6) . . . . ?
C43 C44 C45 C46 -0.9(6) . . . . ?
C44 C43 C48 C47 -2.3(6) . . . . ?
C44 C45 C46 C47 -0.6(7) . . . . ?
C45 C46 C47 C48 0.7(8) . . . . ?
C46 C47 C48 C43 0.8(7) . . . . ?
C48 C43 C44 O14 -177.4(3) . . . . ?
C48 C43 C44 C45 2.4(6) . . . . ?
C49 C50 C51 C52 -0.1(5) . . . . ?
C50 C49 C54 C53 1.1(6) . . . . ?
C50 C51 C52 C53 0.4(6) . . . . ?
C51 C52 C53 C54 0.0(7) . . . . ?
C52 C53 C54 C49 -0.8(7) . . . . ?
C54 C49 C50 O15 178.4(3) . . . . ?
C54 C49 C50 C51 -0.7(5) . . . . ?

loop_
_smtbx_masks_void_nr
_smtbx_masks_void_average_x
_smtbx_masks_void_average_y
_smtbx_masks_void_average_z
_smtbx_masks_void_volume
_smtbx_masks_void_count_electrons
_smtbx_masks_void_content
1 0.000 0.500 0.000 432.9 60.1 ?
2 0.267 0.214 0.566 24.9 2.5 ?
3 0.733 0.786 0.434 24.9 2.5 ?
